data_4516121
loop_
_publ_author_name
'Leit\~ao, Maria In\^es P S'
'Herrera, Federico'
'Petronilho, Ana'

_publ_section_title
;
 N-Heterocyclic Carbenes Derived from Guanosine: Synthesis and Evidences
 of Their Antiproliferative Activity.
;
_journal_issue 11
_journal_name_full 'ACS omega'
_journal_page_first 15653
_journal_page_last 15656
_journal_paper_doi 10.1021/acsomega.8b02387
_journal_volume 3
_journal_year 2018
_chemical_absolute_configuration ad
_chemical_formula_moiety 'C52 H49 Br N5 O8 P2 Pd, B F4, 3(C H Cl3), H2 O'
_chemical_formula_sum 'C55 H54 B Br Cl9 F4 N5 O9 P2 Pd'
_chemical_formula_weight 1583.14
_chemical_name_common 'A-rxn1 - 2016AN001ANP01'
_space_group_crystal_system triclinic
_space_group_IT_number 1
_space_group_name_Hall 'P 1'
_space_group_name_H-M_alt 'P 1'
_atom_sites_solution_hydrogens mixed
_atom_sites_solution_primary dual
_atom_sites_solution_secondary difmap
_cell_angle_alpha 110.6090(10)
_cell_angle_beta 92.046(2)
_cell_angle_gamma 100.845(2)
_cell_formula_units_Z 2
_cell_length_a 14.1735(5)
_cell_length_b 14.6182(5)
_cell_length_c 17.4983(5)
_cell_measurement_reflns_used 9125
_cell_measurement_temperature 100.(2)
_cell_measurement_theta_max 25.9999
_cell_measurement_theta_min 2.3351
_cell_volume 3312.32(19)
_computing_cell_refinement 'SAINT V8.38A (Bruker AXS Inc., 2017)'
_computing_data_collection 'Bruker APEX3 software'
_computing_data_reduction 'SAINT V8.38A (Bruker AXS Inc., 2017)'
_computing_molecular_graphics 'shelXle (C.B. Huebschle, rev 882)'
_computing_structure_refinement 'SHELXL-2017/1 (Sheldrick, 2017)'
_computing_structure_solution 'SHELXT 2014/5 (Sheldrick, 2014)'
_diffrn_ambient_temperature 100.(2)
_diffrn_detector_area_resol_mean 16.6666
_diffrn_measured_fraction_theta_full 0.992
_diffrn_measured_fraction_theta_max 0.992
_diffrn_measurement_device_type 'Bruker AXS X8 APEX-II'
_diffrn_measurement_method '\f or \w oscillation scans'
_diffrn_radiation_monochromator graphite
_diffrn_radiation_type MoK\a
_diffrn_radiation_wavelength 0.71073
_diffrn_reflns_av_R_equivalents 0.0390
_diffrn_reflns_av_unetI/netI 0.0667
_diffrn_reflns_limit_h_max 18
_diffrn_reflns_limit_h_min -19
_diffrn_reflns_limit_k_max 19
_diffrn_reflns_limit_k_min -19
_diffrn_reflns_limit_l_max 23
_diffrn_reflns_limit_l_min -21
_diffrn_reflns_number 88563
_diffrn_reflns_theta_full 28.70
_diffrn_reflns_theta_max 28.70
_diffrn_reflns_theta_min 1.82
_diffrn_source 'sealed x-ray tube'
_diffrn_source_type 'SIEMENS KFN MO 2K-90'
_exptl_absorpt_coefficient_mu 1.362
_exptl_absorpt_correction_T_max 0.83
_exptl_absorpt_correction_T_min 0.70
_exptl_absorpt_correction_type multi-scan
_exptl_absorpt_process_details
;
SADABS-2016/2 - Bruker AXS area detector scaling and absorption correction
;
_exptl_crystal_colour 'clear colourless'
_exptl_crystal_density_diffrn 1.587
_exptl_crystal_density_method 'not measured'
_exptl_crystal_description prism
_exptl_crystal_F_000 1592
_exptl_crystal_size_max 0.360
_exptl_crystal_size_mid 0.190
_exptl_crystal_size_min 0.140
_refine_diff_density_max 0.960
_refine_diff_density_min -0.817
_refine_ls_abs_structure_details
;

Refined as an inversion twin.
;
_refine_ls_abs_structure_Flack 0.012(9)
_refine_ls_extinction_method none
_refine_ls_goodness_of_fit_ref 1.029
_refine_ls_hydrogen_treatment mixed
_refine_ls_matrix_type full
_refine_ls_number_parameters 1722
_refine_ls_number_reflns 29067
_refine_ls_number_restraints 2045
_refine_ls_restrained_S_all 1.031
_refine_ls_R_factor_all 0.0759
_refine_ls_R_factor_gt 0.0485
_refine_ls_shift/su_max 0.001
_refine_ls_shift/su_mean 0.000
_refine_ls_structure_factor_coef Fsqd
_refine_ls_weighting_details 'w=1/[\s^2^(Fo^2^)+(0.0614P)^2^+2.6665P] where P=(Fo^2^+2Fc^2^)/3'
_refine_ls_weighting_scheme calc
_refine_ls_wR_factor_gt 0.1092
_refine_ls_wR_factor_ref 0.1211
_reflns_number_gt 22315
_reflns_number_total 29067
_reflns_threshold_expression 'I > 2\s(I)'
_cod_data_source_file ao8b02387_si_001.cif
_cod_data_source_block 2016an01anp01
_cod_depositor_comments
;
The following automatic conversions were performed:

data item '_exptl_absorpt_correction_type' value 'Multi-Scan' was
changed to 'multi-scan' in accordance with the
/home/data/users/saulius/crontab/automatic-downloads/current/ACS/lib/dictionaries/cif_core.dic
dictionary named 'cif_core.dic' version 2.4.2 last updated on
2011-04-26.

Automatic conversion script
Id: cif_fix_values 6909 2019-04-08 15:41:33Z antanas 
;
_cod_database_code 4516121

loop_
_space_group_symop_operation_xyz
'x, y, z'

loop_
_atom_site_type_symbol
_atom_site_label
_atom_site_fract_x
_atom_site_fract_y
_atom_site_fract_z
_atom_site_U_iso_or_equiv
_atom_site_adp_type
_atom_site_calc_flag
_atom_site_refinement_flags_adp
_atom_site_refinement_flags_occupancy
_atom_site_refinement_flags_posn
_atom_site_occupancy
_atom_site_disorder_assembly
_atom_site_disorder_group
Br Br1 1.08493(5) 0.41062(6) 0.43728(4) 0.02270(19) Uani d . . . 1.0 . .
Pd Pd1 0.96805(3) 0.27501(3) 0.33235(3) 0.01323(13) Uani d . . . 1.0 . .
N N1 0.7698(4) 0.1625(5) 0.2498(4) 0.0141(13) Uani d . . . 1.0 . .
C C2 0.8679(5) 0.1697(6) 0.2497(5) 0.0134(15) Uani d . . . 1.0 . .
N N3 0.8824(5) 0.0934(5) 0.1883(4) 0.0153(14) Uani d . . D 1.0 . .
H H3 0.934(3) 0.088(6) 0.165(4) 0.018 Uiso d U . D 1.0 . .
C C4 0.7939(6) 0.0320(6) 0.1461(5) 0.0162(15) Uani d . . . 1.0 . .
C C5 0.7718(6) -0.0520(6) 0.0730(5) 0.0186(16) Uani d . . . 1.0 . .
N N6 0.6711(5) -0.0852(5) 0.0532(4) 0.0223(15) Uani d . . D 1.0 . .
H H6 0.645(5) -0.127(5) 0.005(2) 0.027 Uiso d U . D 1.0 . .
C C7 0.6036(6) -0.0418(6) 0.0996(5) 0.0214(16) Uani d . . . 1.0 . .
N N8 0.6266(5) 0.0405(5) 0.1674(4) 0.0196(14) Uani d . . . 1.0 . .
C C9 0.7218(6) 0.0739(6) 0.1857(5) 0.0189(16) Uani d . . . 1.0 . .
O O10 0.8261(4) -0.0952(4) 0.0274(3) 0.0273(14) Uani d . . . 1.0 . .
N N11 0.5114(5) -0.0861(5) 0.0751(4) 0.0280(15) Uani d . . D 1.0 . .
H H11A 0.475(5) -0.046(5) 0.098(5) 0.034 Uiso d U . D 1.0 . .
H H11B 0.495(6) -0.136(4) 0.029(3) 0.034 Uiso d U . D 1.0 . .
C C12 0.7262(6) 0.2394(6) 0.3081(4) 0.0172(17) Uani d . . . 1.0 . .
H H12 0.774577 0.30438 0.329635 0.021 Uiso calc U . R 1.0 . .
O O13 0.7022(3) 0.2078(4) 0.3743(3) 0.0221(10) Uani d . . . 1.0 . .
C C14 0.6091(5) 0.2272(5) 0.3974(4) 0.0227(15) Uani d . . . 1.0 . .
H H14 0.613671 0.265321 0.457879 0.027 Uiso calc U . R 1.0 . .
C C15 0.5804(6) 0.2878(6) 0.3506(5) 0.0213(17) Uani d . . . 1.0 . .
H H15 0.508813 0.274021 0.337047 0.026 Uiso calc U . R 1.0 . .
C C16 0.6325(5) 0.2557(5) 0.2740(4) 0.0184(14) Uani d . . . 1.0 . .
H H16 0.594581 0.191632 0.232259 0.022 Uiso calc U . R 1.0 . .
C C17 0.5376(6) 0.1268(6) 0.3739(5) 0.0304(17) Uani d . . . 1.0 . .
H H17A 0.473183 0.138013 0.389876 0.036 Uiso calc U . R 1.0 . .
H H17B 0.531234 0.0907 0.313736 0.036 Uiso calc U . R 1.0 . .
O O18 0.5717(4) 0.0678(4) 0.4153(4) 0.0327(14) Uani d . . . 1.0 . .
C C19 0.5482(6) 0.0862(6) 0.4918(5) 0.0301(16) Uani d . . . 1.0 . .
O O20 0.5046(4) 0.1495(4) 0.5272(3) 0.0363(13) Uani d . . . 1.0 . .
C C21 0.5800(6) 0.0156(7) 0.5262(6) 0.045(2) Uani d . . . 1.0 . .
H H21A 0.541781 -0.052196 0.496537 0.067 Uiso calc U . R 1.0 . .
H H21B 0.5704 0.036078 0.584555 0.067 Uiso calc U . R 1.0 . .
H H21C 0.648566 0.016493 0.520143 0.067 Uiso calc U . R 1.0 . .
O O22 0.6204(4) 0.3924(3) 0.4001(3) 0.0243(11) Uani d . . . 1.0 . .
C C23 0.5736(6) 0.4590(6) 0.3860(5) 0.0301(17) Uani d . . . 1.0 . .
O O24 0.5092(4) 0.4374(4) 0.3331(4) 0.0405(14) Uani d . . . 1.0 . .
C C25 0.6157(6) 0.5634(6) 0.4455(6) 0.044(2) Uani d . . . 1.0 . .
H H25A 0.640716 0.605975 0.415125 0.067 Uiso calc U . R 1.0 . .
H H25B 0.66845 0.561742 0.482485 0.067 Uiso calc U . R 1.0 . .
H H25C 0.565395 0.590364 0.477763 0.067 Uiso calc U . R 1.0 . .
O O26 0.6536(4) 0.3303(4) 0.2390(3) 0.0235(10) Uani d . . . 1.0 . .
C C27 0.5987(6) 0.3160(7) 0.1686(5) 0.0349(18) Uani d . . . 1.0 . .
O O28 0.5401(5) 0.2397(5) 0.1312(3) 0.0440(15) Uani d . . . 1.0 . .
C C29 0.6201(7) 0.4078(8) 0.1479(6) 0.050(2) Uani d . . . 1.0 . .
H H29A 0.581949 0.395983 0.096199 0.075 Uiso calc U . R 1.0 . .
H H29B 0.689062 0.42408 0.141927 0.075 Uiso calc U . R 1.0 . .
H H29C 0.603328 0.463655 0.191934 0.075 Uiso calc U . R 1.0 . .
P P30 0.96104(15) 0.17426(15) 0.41201(12) 0.0165(4) Uani d . . . 1.0 . .
C C31 0.9029(6) 0.0423(6) 0.3546(5) 0.0244(18) Uani d . . . 1.0 . .
C C32 0.9600(7) -0.0243(7) 0.3143(6) 0.035(2) Uani d . . . 1.0 . .
H H32 1.028407 -0.003936 0.320438 0.042 Uiso calc U . R 1.0 . .
C C33 0.9123(8) -0.1236(7) 0.2640(6) 0.046(2) Uani d . . . 1.0 . .
H H33 0.948505 -0.171197 0.235621 0.055 Uiso calc U . R 1.0 . .
C C34 0.8149(8) -0.1489(7) 0.2572(6) 0.040(2) Uani d . . . 1.0 . .
H H34 0.784102 -0.215621 0.224048 0.048 Uiso calc U . R 1.0 . .
C C35 0.7578(7) -0.0840(6) 0.2951(6) 0.034(2) Uani d . . . 1.0 . .
H H35 0.689306 -0.104379 0.287932 0.04 Uiso calc U . R 1.0 . .
C C36 0.8043(6) 0.0125(6) 0.3445(5) 0.0240(17) Uani d . . . 1.0 . .
H H36 0.766728 0.05906 0.371967 0.029 Uiso calc U . R 1.0 . .
C C37 0.8931(5) 0.2082(6) 0.5010(4) 0.0166(16) Uani d . . . 1.0 . .
C C38 0.8639(6) 0.1380(6) 0.5381(5) 0.0241(18) Uani d . . . 1.0 . .
H H38 0.877601 0.073131 0.51635 0.029 Uiso calc U . R 1.0 . .
C C39 0.8140(6) 0.1658(7) 0.6082(5) 0.0294(19) Uani d . . . 1.0 . .
H H39 0.797196 0.121375 0.636592 0.035 Uiso calc U . R 1.0 . .
C C40 0.7900(7) 0.2577(7) 0.6347(5) 0.035(2) Uani d . . . 1.0 . .
H H40 0.751889 0.274301 0.679175 0.042 Uiso calc U . R 1.0 . .
C C41 0.8196(6) 0.3262(7) 0.5989(5) 0.030(2) Uani d . . . 1.0 . .
H H41 0.804069 0.390354 0.61983 0.036 Uiso calc U . R 1.0 . .
C C42 0.8729(6) 0.3015(6) 0.5312(5) 0.0210(17) Uani d . . . 1.0 . .
H H42 0.894702 0.349065 0.506645 0.025 Uiso calc U . R 1.0 . .
C C43 1.0808(6) 0.1689(6) 0.4484(5) 0.0193(16) Uani d . . . 1.0 . .
C C44 1.1012(6) 0.1578(6) 0.5223(5) 0.0240(18) Uani d . . . 1.0 . .
H H44 1.052938 0.158509 0.558729 0.029 Uiso calc U . R 1.0 . .
C C45 1.1920(6) 0.1456(6) 0.5431(5) 0.0262(18) Uani d . . . 1.0 . .
H H45 1.20515 0.136736 0.593319 0.031 Uiso calc U . R 1.0 . .
C C46 1.2636(7) 0.1463(7) 0.4919(5) 0.035(2) Uani d . . . 1.0 . .
H H46 1.325786 0.138056 0.506592 0.041 Uiso calc U . R 1.0 . .
C C47 1.2435(6) 0.1592(7) 0.4187(6) 0.034(2) Uani d . . . 1.0 . .
H H47 1.29274 0.16005 0.383412 0.041 Uiso calc U . R 1.0 . .
C C48 1.1535(6) 0.1709(6) 0.3959(5) 0.0268(19) Uani d . . . 1.0 . .
H H48 1.140928 0.180151 0.345682 0.032 Uiso calc U . R 1.0 . .
P P50 0.98615(15) 0.36288(15) 0.24372(12) 0.0152(4) Uani d . . . 1.0 . .
C C51 0.9312(6) 0.2878(6) 0.1390(5) 0.0184(16) Uani d . . . 1.0 . .
C C52 0.8338(6) 0.2703(7) 0.1216(5) 0.0238(18) Uani d . . . 1.0 . .
H H52 0.79715 0.30441 0.16242 0.029 Uiso calc U . R 1.0 . .
C C53 0.7863(6) 0.2046(7) 0.0463(5) 0.0256(19) Uani d . . . 1.0 . .
H H53 0.718157 0.194745 0.035929 0.031 Uiso calc U . R 1.0 . .
C C54 0.8382(7) 0.1532(7) -0.0140(6) 0.031(2) Uani d . . . 1.0 . .
H H54 0.80638 0.107408 -0.065797 0.037 Uiso calc U . R 1.0 . .
C C55 0.9386(6) 0.1702(6) 0.0032(5) 0.0261(19) Uani d . . . 1.0 . .
H H55 0.974665 0.135087 -0.037591 0.031 Uiso calc U . R 1.0 . .
C C56 0.9867(6) 0.2369(6) 0.0780(5) 0.0212(17) Uani d . . . 1.0 . .
H H56 1.055006 0.248469 0.08843 0.025 Uiso calc U . R 1.0 . .
C C57 1.1129(6) 0.4082(6) 0.2351(5) 0.0191(16) Uani d . . . 1.0 . .
C C58 1.1788(6) 0.3487(6) 0.2383(5) 0.0242(18) Uani d . . . 1.0 . .
H H58 1.15699 0.286839 0.245248 0.029 Uiso calc U . R 1.0 . .
C C59 1.2754(6) 0.3798(7) 0.2313(5) 0.0296(19) Uani d . . . 1.0 . .
H H59 1.31999 0.33978 0.234376 0.036 Uiso calc U . R 1.0 . .
C C60 1.3073(6) 0.4689(7) 0.2197(5) 0.032(2) Uani d . . . 1.0 . .
H H60 1.373484 0.489196 0.213776 0.038 Uiso calc U . R 1.0 . .
C C61 1.2435(6) 0.5286(7) 0.2167(5) 0.0293(19) Uani d . . . 1.0 . .
H H61 1.26602 0.59006 0.209422 0.035 Uiso calc U . R 1.0 . .
C C62 1.1460(6) 0.4986(6) 0.2245(5) 0.0240(18) Uani d . . . 1.0 . .
H H62 1.102229 0.539805 0.222527 0.029 Uiso calc U . R 1.0 . .
C C63 0.9278(6) 0.4674(6) 0.2722(4) 0.0187(17) Uani d . . . 1.0 . .
C C64 0.8998(6) 0.5063(6) 0.3509(5) 0.0189(17) Uani d . . . 1.0 . .
H H64 0.911537 0.477239 0.39013 0.023 Uiso calc U . R 1.0 . .
C C65 0.8550(6) 0.5873(7) 0.3725(5) 0.0261(19) Uani d . . . 1.0 . .
H H65 0.836241 0.612819 0.426192 0.031 Uiso calc U . R 1.0 . .
C C66 0.8376(6) 0.6309(6) 0.3169(5) 0.0291(19) Uani d . . . 1.0 . .
H H66 0.806888 0.686145 0.332011 0.035 Uiso calc U . R 1.0 . .
C C67 0.8653(7) 0.5934(7) 0.2385(5) 0.033(2) Uani d . . . 1.0 . .
H H67 0.853997 0.623726 0.200123 0.04 Uiso calc U . R 1.0 . .
C C68 0.9085(6) 0.5134(6) 0.2160(5) 0.0260(19) Uani d . . . 1.0 . .
H H68 0.925891 0.488032 0.161735 0.031 Uiso calc U . R 1.0 . .
Br Br2 -0.13585(6) 0.58425(6) 0.59070(5) 0.0250(2) Uani d . . . 1.0 . .
Pd Pd2 -0.01806(3) 0.72271(3) 0.69348(3) 0.01567(14) Uani d . . . 1.0 . .
N N101 0.1814(5) 0.8339(5) 0.7755(4) 0.0166(14) Uani d . . . 1.0 . .
C C102 0.0840(6) 0.8279(6) 0.7737(5) 0.0177(16) Uani d . . . 1.0 . .
N N103 0.0690(5) 0.9035(5) 0.8399(4) 0.0163(14) Uani d . . D 1.0 . .
H H103 0.010(3) 0.911(6) 0.845(4) 0.02 Uiso d U . D 1.0 . .
C C104 0.1566(6) 0.9565(6) 0.8851(5) 0.0182(16) Uani d . . . 1.0 . .
C C105 0.1792(6) 1.0349(6) 0.9626(5) 0.0206(16) Uani d . . . 1.0 . .
N N106 0.2784(5) 1.0588(5) 0.9867(4) 0.0230(15) Uani d . . D 1.0 . .
H H106 0.292(5) 1.104(4) 1.037(2) 0.028 Uiso d U . D 1.0 . .
C C107 0.3445(5) 1.0130(6) 0.9425(5) 0.0203(16) Uani d . . . 1.0 . .
N N108 0.3235(4) 0.9369(5) 0.8708(4) 0.0188(14) Uani d . . . 1.0 . .
C C109 0.2274(5) 0.9124(6) 0.8459(5) 0.0147(15) Uani d . . . 1.0 . .
O O110 0.1235(4) 1.0812(4) 1.0067(3) 0.0247(13) Uani d . . . 1.0 . .
N N111 0.4372(5) 1.0486(5) 0.9761(4) 0.0263(14) Uani d . . D 1.0 . .
H H11E 0.473(5) 1.007(5) 0.952(4) 0.032 Uiso d U . D 1.0 . .
H H11F 0.443(6) 1.096(4) 1.025(3) 0.032 Uiso d U . D 1.0 . .
C C112 0.2229(5) 0.7613(6) 0.7144(5) 0.0183(16) Uani d . . . 1.0 . .
H H112 0.175553 0.727387 0.663953 0.022 Uiso calc U . R 1.0 . .
O O113 0.2409(4) 0.6885(4) 0.7469(3) 0.0260(11) Uani d . . . 1.0 . .
C C114 0.3265(5) 0.6551(5) 0.7179(4) 0.0233(15) Uani d . . . 1.0 . .
H H114 0.309031 0.58137 0.686078 0.028 Uiso calc U . R 1.0 . .
C C115 0.3647(6) 0.7073(6) 0.6616(5) 0.0219(17) Uani d . . . 1.0 . .
H H115 0.436991 0.725004 0.667879 0.026 Uiso calc U . R 1.0 . .
C C116 0.3201(5) 0.8017(5) 0.6904(4) 0.0188(14) Uani d . . . 1.0 . .
H H116 0.360857 0.855656 0.739046 0.023 Uiso calc U . R 1.0 . .
C C117 0.3973(6) 0.6754(7) 0.7937(5) 0.0380(19) Uani d . . . 1.0 . .
H H11C 0.457796 0.653349 0.777019 0.046 Uiso calc U . R 1.0 . .
H H11D 0.413313 0.747536 0.82817 0.046 Uiso calc U . R 1.0 . .
O O118 0.3467(4) 0.6178(5) 0.8376(3) 0.0407(14) Uani d . . . 1.0 . .
C C119 0.3760(8) 0.6452(6) 0.9174(5) 0.044(2) Uani d . . . 1.0 . .
O O120 0.4455(6) 0.7108(5) 0.9510(4) 0.067(2) Uani d . . . 1.0 . .
C C121 0.3133(8) 0.5851(7) 0.9574(6) 0.055(3) Uani d . . . 1.0 . .
H H12A 0.255779 0.612848 0.972036 0.082 Uiso calc U . R 1.0 . .
H H12B 0.349409 0.587622 1.007193 0.082 Uiso calc U . R 1.0 . .
H H12C 0.293582 0.515517 0.919286 0.082 Uiso calc U . R 1.0 . .
O O122 0.3258(3) 0.6442(4) 0.5800(3) 0.0254(11) Uani d . . . 1.0 . .
C C123 0.3736(6) 0.6603(6) 0.5181(5) 0.0307(17) Uani d . . . 1.0 . .
O O124 0.4413(4) 0.7282(5) 0.5302(3) 0.0449(16) Uani d . . . 1.0 . .
C C125 0.3305(6) 0.5841(6) 0.4364(5) 0.034(2) Uani d . . . 1.0 . .
H H12D 0.31754 0.617773 0.398863 0.052 Uiso calc U . R 1.0 . .
H H12E 0.269831 0.543617 0.442547 0.052 Uiso calc U . R 1.0 . .
H H12F 0.375641 0.540756 0.414091 0.052 Uiso calc U . R 1.0 . .
O O126 0.3026(3) 0.8383(4) 0.6277(3) 0.0237(11) Uani d . . . 1.0 . .
C C127 0.3630(7) 0.9205(7) 0.6279(6) 0.035(2) Uani d . . . 1.0 . .
O O128 0.4281(6) 0.9647(6) 0.6817(5) 0.086(3) Uani d . . . 1.0 . .
C C129 0.3390(6) 0.9457(7) 0.5555(6) 0.044(2) Uani d . . . 1.0 . .
H H12G 0.360294 0.899848 0.506673 0.067 Uiso calc U . R 1.0 . .
H H12H 0.371944 1.014596 0.564995 0.067 Uiso calc U . R 1.0 . .
H H12I 0.269007 0.939156 0.546966 0.067 Uiso calc U . R 1.0 . .
P P130 -0.02416(16) 0.63481(16) 0.78250(12) 0.0189(5) Uani d . . . 1.0 . .
C C131 0.0368(6) 0.5296(6) 0.7512(5) 0.0209(17) Uani d . . . 1.0 . .
C C132 0.0608(7) 0.4906(6) 0.8081(5) 0.034(2) Uani d . . . 1.0 . .
H H132 0.04301 0.516165 0.862157 0.041 Uiso calc U . R 1.0 . .
C C133 0.1105(8) 0.4147(7) 0.7873(5) 0.039(2) Uani d . . . 1.0 . .
H H133 0.126352 0.387292 0.826684 0.047 Uiso calc U . R 1.0 . .
C C134 0.1377(7) 0.3781(6) 0.7083(5) 0.034(2) Uani d . . . 1.0 . .
H H134 0.174512 0.327693 0.694332 0.04 Uiso calc U . R 1.0 . .
C C135 0.1114(6) 0.4148(6) 0.6510(5) 0.0246(18) Uani d . . . 1.0 . .
H H135 0.125938 0.38644 0.596123 0.03 Uiso calc U . R 1.0 . .
C C136 0.0632(6) 0.4936(6) 0.6723(5) 0.0210(17) Uani d . . . 1.0 . .
H H136 0.048794 0.522152 0.633356 0.025 Uiso calc U . R 1.0 . .
C C137 -0.1494(6) 0.5892(7) 0.7939(5) 0.0268(19) Uani d . . . 1.0 . .
C C138 -0.1795(7) 0.4960(7) 0.8010(5) 0.033(2) Uani d . . . 1.0 . .
H H138 -0.134993 0.453942 0.7977 0.039 Uiso calc U . R 1.0 . .
C C139 -0.2745(8) 0.4654(8) 0.8128(6) 0.046(3) Uani d . . . 1.0 . .
H H139 -0.294799 0.4029 0.819139 0.055 Uiso calc U . R 1.0 . .
C C140 -0.3401(8) 0.5251(9) 0.8156(6) 0.055(3) Uani d . . . 1.0 . .
H H140 -0.406036 0.502068 0.820419 0.066 Uiso calc U . R 1.0 . .
C C141 -0.3095(7) 0.6186(9) 0.8112(6) 0.052(3) Uani d . . . 1.0 . .
H H141 -0.353652 0.661446 0.816721 0.062 Uiso calc U . R 1.0 . .
C C142 -0.2146(7) 0.6500(8) 0.7987(6) 0.037(2) Uani d . . . 1.0 . .
H H142 -0.194522 0.713115 0.79351 0.045 Uiso calc U . R 1.0 . .
C C143 0.0298(6) 0.7088(6) 0.8878(5) 0.0189(17) Uani d . . . 1.0 . .
C C144 -0.0240(6) 0.7555(6) 0.9472(5) 0.0228(18) Uani d . . . 1.0 . .
H H144 -0.091966 0.743758 0.934811 0.027 Uiso calc U . R 1.0 . .
C C145 0.0186(7) 0.8197(7) 1.0255(5) 0.034(2) Uani d . . . 1.0 . .
H H145 -0.02024 0.850955 1.065616 0.041 Uiso calc U . R 1.0 . .
C C146 0.1167(7) 0.8378(6) 1.0444(5) 0.030(2) Uani d . . . 1.0 . .
H H146 0.145967 0.882518 1.097362 0.035 Uiso calc U . R 1.0 . .
C C147 0.1737(7) 0.7906(6) 0.9857(5) 0.0253(18) Uani d . . . 1.0 . .
H H147 0.241613 0.802003 0.998766 0.03 Uiso calc U . R 1.0 . .
C C148 0.1298(6) 0.7263(6) 0.9076(5) 0.0181(16) Uani d . . . 1.0 . .
H H148 0.168244 0.694175 0.867452 0.022 Uiso calc U . R 1.0 . .
P P150 -0.02431(15) 0.82367(15) 0.61637(12) 0.0182(5) Uani d . . . 1.0 . .
C C151 0.0259(7) 0.9550(6) 0.6736(5) 0.0258(18) Uani d . . . 1.0 . .
C C152 0.1255(7) 0.9887(7) 0.6895(5) 0.030(2) Uani d . . . 1.0 . .
H H152 0.166387 0.944083 0.665858 0.036 Uiso calc U . R 1.0 . .
C C153 0.1660(8) 1.0868(7) 0.7394(6) 0.041(2) Uani d . . . 1.0 . .
H H153 0.234281 1.10883 0.749009 0.049 Uiso calc U . R 1.0 . .
C C154 0.1080(10) 1.1533(8) 0.7754(7) 0.064(3) Uani d . . . 1.0 . .
H H154 0.136103 1.220181 0.810076 0.077 Uiso calc U . R 1.0 . .
C C155 0.0066(10) 1.1201(8) 0.7599(8) 0.076(4) Uani d . . . 1.0 . .
H H155 -0.033798 1.16495 0.784405 0.091 Uiso calc U . R 1.0 . .
C C156 -0.0344(8) 1.0225(7) 0.7090(6) 0.044(3) Uani d . . . 1.0 . .
H H156 -0.10273 1.000831 0.697896 0.053 Uiso calc U . R 1.0 . .
C C157 -0.1478(6) 0.8206(6) 0.5818(5) 0.0205(16) Uani d . . . 1.0 . .
C C158 -0.2188(6) 0.8097(7) 0.6319(6) 0.030(2) Uani d . . . 1.0 . .
H H158 -0.202749 0.801014 0.681693 0.036 Uiso calc U . R 1.0 . .
C C159 -0.3134(6) 0.8113(7) 0.6098(6) 0.036(2) Uani d . . . 1.0 . .
H H159 -0.361846 0.805328 0.645022 0.043 Uiso calc U . R 1.0 . .
C C160 -0.3362(6) 0.8214(6) 0.5378(6) 0.035(2) Uani d . . . 1.0 . .
H H160 -0.401043 0.821788 0.522578 0.042 Uiso calc U . R 1.0 . .
C C161 -0.2671(6) 0.8310(6) 0.4862(6) 0.0281(19) Uani d . . . 1.0 . .
H H161 -0.284672 0.836781 0.435421 0.034 Uiso calc U . R 1.0 . .
C C162 -0.1705(6) 0.8323(6) 0.5087(5) 0.0205(17) Uani d . . . 1.0 . .
H H162 -0.121793 0.841042 0.474383 0.025 Uiso calc U . R 1.0 . .
C C163 0.0404(5) 0.7949(6) 0.5270(5) 0.0165(15) Uani d . . . 1.0 . .
C C164 0.0668(6) 0.7030(6) 0.4938(5) 0.0211(17) Uani d . . . 1.0 . .
H H164 0.052852 0.655872 0.520045 0.025 Uiso calc U . R 1.0 . .
C C165 0.1132(6) 0.6793(6) 0.4233(5) 0.0251(18) Uani d . . . 1.0 . .
H H165 0.129696 0.615743 0.401304 0.03 Uiso calc U . R 1.0 . .
C C166 0.1359(6) 0.7470(6) 0.3844(5) 0.0240(17) Uani d . . . 1.0 . .
H H166 0.167583 0.730842 0.335973 0.029 Uiso calc U . R 1.0 . .
C C167 0.1110(6) 0.8391(6) 0.4182(5) 0.0253(18) Uani d . . . 1.0 . .
H H167 0.12726 0.886842 0.392757 0.03 Uiso calc U . R 1.0 . .
C C168 0.0635(6) 0.8635(6) 0.4871(5) 0.0221(17) Uani d . . . 1.0 . .
H H168 0.046259 0.926811 0.50807 0.026 Uiso calc U . R 1.0 . .
B B1 0.3222(8) 0.0861(9) 0.1936(7) 0.034(2) Uani d U . . 1.0 . .
F F11 0.3513(5) 0.0035(5) 0.1393(5) 0.072(2) Uani d U . . 1.0 . .
F F12 0.3124(4) 0.1504(4) 0.1553(3) 0.0455(14) Uani d U . . 1.0 . .
F F13 0.2339(3) 0.0499(4) 0.2171(3) 0.0421(13) Uani d U . . 1.0 . .
F F14 0.3887(5) 0.1348(6) 0.2630(4) 0.082(2) Uani d U . . 1.0 . .
B B2 0.6166(8) 0.8941(9) 0.8421(7) 0.039(2) Uani d . . . 1.0 . .
F F21 0.6042(4) 0.9853(4) 0.9000(4) 0.0546(16) Uani d . . . 1.0 . .
F F22 0.7071(4) 0.9115(5) 0.8160(3) 0.0626(19) Uani d . . . 1.0 . .
F F23 0.5473(4) 0.8571(5) 0.7792(3) 0.0513(15) Uani d . . . 1.0 . .
F F24 0.6138(5) 0.8279(5) 0.8843(3) 0.0647(18) Uani d . . . 1.0 . .
O O1W 0.0653(4) 0.0847(5) 0.1576(4) 0.0292(14) Uani d . . D 1.0 . .
H H1WA 0.113(4) 0.069(7) 0.170(4) 0.035 Uiso d U . D 1.0 . .
H H1WB 0.064(5) 0.082(6) 0.110(2) 0.035 Uiso d U . D 1.0 . .
O O2W 0.8873(4) 0.9165(5) 0.8796(4) 0.0329(15) Uani d . . D 1.0 . .
H H2WA 0.845(4) 0.924(7) 0.849(4) 0.039 Uiso d U . D 1.0 . .
H H2WB 0.861(5) 0.907(7) 0.918(3) 0.039 Uiso d U . D 1.0 . .
C C1_1 0.5762(7) 0.1520(7) 0.8019(5) 0.050(2) Uani d U . D 1.0 . .
H H1_1 0.526722 0.090202 0.794963 0.059 Uiso calc U . R 1.0 . .
Cl Cl1_1 0.5364(2) 0.2096(2) 0.73784(16) 0.0634(8) Uani d U . D 1.0 . .
Cl Cl2_1 0.5907(3) 0.2315(2) 0.90455(17) 0.0818(10) Uani d U . D 1.0 . .
Cl Cl3_1 0.6858(3) 0.1179(4) 0.7744(3) 0.1261(18) Uani d U . D 1.0 . .
C C1_2 0.4648(8) 0.3735(8) 0.5896(6) 0.066(2) Uani d U . D 1.0 . .
H H1_2 0.465722 0.300663 0.565686 0.079 Uiso calc U . R 1.0 . .
Cl Cl1_2 0.4009(3) 0.4037(3) 0.5177(2) 0.0883(10) Uani d U . D 1.0 . .
Cl Cl2_2 0.5841(3) 0.4427(3) 0.60916(18) 0.0881(11) Uani d U . D 1.0 . .
Cl Cl3_2 0.4082(3) 0.3967(3) 0.68097(19) 0.0818(9) Uani d U . D 1.0 . .
C C1_3 0.3913(9) 0.8630(9) 0.2647(7) 0.078(3) Uani d U . D 1.0 . .
H H1_3 0.44189 0.908008 0.248318 0.093 Uiso calc U . R 1.0 . .
Cl Cl1_3 0.32949(19) 0.9338(2) 0.33851(17) 0.0623(7) Uani d U . D 1.0 . .
Cl Cl2_3 0.4468(4) 0.7937(4) 0.3111(4) 0.150(2) Uani d U . D 1.0 . .
Cl Cl3_3 0.3115(4) 0.7823(2) 0.1781(2) 0.1217(17) Uani d U . D 1.0 . .
C C1_4 0.2940(8) 0.2812(9) -0.0453(7) 0.065(3) Uani d U . D 1.0 . .
H H1_4 0.262757 0.208343 -0.067892 0.078 Uiso calc U . R 1.0 . .
Cl Cl1_4 0.3835(2) 0.30010(19) 0.03295(16) 0.0575(6) Uani d U . D 1.0 . .
Cl Cl2_4 0.2029(2) 0.3486(3) -0.0096(2) 0.0868(11) Uani d U . D 1.0 . .
Cl Cl3_4 0.3446(2) 0.3119(2) -0.12628(16) 0.0548(7) Uani d U . D 1.0 . .
C C1_5^a 0.6057(10) 0.6410(10) 0.0346(9) 0.046(3) Uani d U P D 0.662(15) A 1
H H1_5^a 0.577482 0.670584 -0.001988 0.056 Uiso calc U P R 0.662(15) A 1
Cl Cl1_5^a 0.7301(5) 0.6732(7) 0.0392(5) 0.072(2) Uani d U P D 0.662(15) A 1
Cl Cl2_5^a 0.5598(6) 0.5118(6) -0.0061(5) 0.0532(19) Uani d U P D 0.662(15) A 1
Cl Cl3_5^a 0.5686(4) 0.6945(6) 0.1344(5) 0.089(3) Uani d U P D 0.662(15) A 1
C C1_5^b 0.579(2) 0.643(2) 0.0670(16) 0.076(5) Uani d U P D 0.338(15) A 2
H H1_5^b 0.535587 0.686203 0.058827 0.091 Uiso calc U P R 0.338(15) A 2
Cl Cl1_5^b 0.5857(12) 0.6548(10) 0.1715(9) 0.096(5) Uani d U P D 0.338(15) A 2
Cl Cl2_5^b 0.5280(15) 0.5171(15) 0.0042(14) 0.079(5) Uani d U P D 0.338(15) A 2
Cl Cl3_5^b 0.6930(14) 0.6836(11) 0.0409(11) 0.077(4) Uani d U P D 0.338(15) A 2
C C1_6^a 0.9050(12) 0.3960(15) -0.0180(11) 0.044(4) Uani d U P D 0.644(3) B 1
H H1_6^a 0.89632 0.350804 0.014005 0.053 Uiso calc U P R 0.644(3) B 1
Cl Cl1_6^a 0.8167(3) 0.4645(3) 0.0025(2) 0.0532(11) Uani d U P D 0.644(3) B 1
Cl Cl2_6^a 0.8938(4) 0.3208(3) -0.1226(2) 0.0583(13) Uani d U P D 0.644(3) B 1
Cl Cl3_6^a 1.0214(4) 0.4722(5) 0.0122(3) 0.0724(15) Uani d U P D 0.644(3) B 1
C C1_6^b 0.9371(17) 0.526(2) 0.007(2) 0.083(6) Uani d U P D 0.224(3) C 2
H H1_6^b 0.944293 0.537428 -0.046 0.099 Uiso calc U P DR 0.224(3) C 2
Cl Cl1_6^b 1.0584(12) 0.5811(12) 0.0525(9) 0.076(4) Uani d U P D 0.224(3) C 2
Cl Cl2_6^b 0.9316(13) 0.3948(13) -0.0337(10) 0.070(4) Uani d U P D 0.224(3) C 2
Cl Cl3_6^b 0.8402(15) 0.5862(14) 0.0361(11) 0.104(5) Uani d U P D 0.224(3) C 2
C C1_6^c 1.034(3) 0.608(3) 0.051(2) 0.061(6) Uani d U P D 0.132(3) D 3
H H1_6^c 1.060994 0.644893 0.01514 0.073 Uiso calc U P R 0.132(3) D 3
Cl Cl1_6^c 1.0696(11) 0.6866(13) 0.1550(11) 0.035(4) Uani d U P D 0.132(3) D 3
Cl Cl2_6^c 1.083(2) 0.4986(19) 0.0280(16) 0.074(6) Uani d U P D 0.132(3) D 3
Cl Cl3_6^c 0.9062(17) 0.5746(19) 0.0289(15) 0.067(5) Uani d U P D 0.132(3) D 3

loop_
_atom_site_aniso_label
_atom_site_aniso_U_11
_atom_site_aniso_U_22
_atom_site_aniso_U_33
_atom_site_aniso_U_12
_atom_site_aniso_U_13
_atom_site_aniso_U_23
Br1 0.0239(5) 0.0188(4) 0.0202(4) -0.0002(4) -0.0011(3) 0.0037(4)
Pd1 0.0137(3) 0.0117(3) 0.0124(3) 0.0023(2) 0.0007(2) 0.0024(2)
N1 0.012(3) 0.014(3) 0.013(3) 0.005(2) 0.000(2) -0.001(2)
C2 0.014(4) 0.016(4) 0.016(4) 0.008(3) 0.002(3) 0.009(3)
N3 0.010(3) 0.016(3) 0.016(3) 0.002(3) 0.000(3) 0.002(3)
C4 0.021(4) 0.015(4) 0.014(3) 0.005(3) -0.002(3) 0.005(3)
C5 0.020(4) 0.018(4) 0.015(3) 0.004(3) -0.003(3) 0.003(3)
N6 0.021(3) 0.017(3) 0.020(3) 0.006(3) -0.001(3) -0.004(3)
C7 0.021(4) 0.016(4) 0.023(4) 0.002(3) 0.001(3) 0.003(3)
N8 0.018(3) 0.014(3) 0.021(3) 0.000(2) 0.001(2) 0.002(2)
C9 0.017(4) 0.019(4) 0.016(4) 0.004(3) 0.002(3) 0.002(3)
O10 0.025(3) 0.031(3) 0.023(3) 0.012(3) 0.005(2) 0.002(3)
N11 0.019(3) 0.026(4) 0.026(4) 0.000(3) -0.004(3) -0.004(3)
C12 0.024(4) 0.017(4) 0.012(4) 0.011(3) 0.004(3) 0.003(3)
O13 0.015(2) 0.035(3) 0.019(2) 0.012(2) 0.0056(19) 0.010(2)
C14 0.019(4) 0.021(3) 0.024(4) 0.006(3) 0.008(3) 0.001(3)
C15 0.016(4) 0.023(4) 0.015(4) 0.005(3) 0.002(3) -0.004(3)
C16 0.016(3) 0.021(3) 0.016(3) 0.009(3) 0.005(3) 0.002(3)
C17 0.024(4) 0.030(4) 0.036(4) 0.002(3) 0.002(3) 0.014(3)
O18 0.031(3) 0.022(3) 0.046(3) 0.009(3) 0.008(3) 0.012(3)
C19 0.022(4) 0.026(4) 0.039(4) 0.003(3) 0.000(3) 0.010(3)
O20 0.032(3) 0.043(3) 0.045(3) 0.018(3) 0.013(3) 0.023(3)
C21 0.032(5) 0.044(5) 0.073(6) 0.013(4) 0.009(4) 0.035(5)
O22 0.023(3) 0.017(2) 0.027(3) 0.008(2) 0.004(2) 0.000(2)
C23 0.027(4) 0.023(4) 0.040(4) 0.015(3) 0.011(3) 0.005(3)
O24 0.033(3) 0.036(3) 0.048(4) 0.017(3) 0.000(3) 0.006(3)
C25 0.028(5) 0.024(4) 0.071(6) 0.005(4) 0.005(4) 0.006(4)
O26 0.025(3) 0.023(3) 0.024(3) 0.009(2) 0.003(2) 0.008(2)
C27 0.033(5) 0.044(5) 0.028(4) 0.016(4) 0.003(3) 0.009(4)
O28 0.052(4) 0.043(3) 0.032(3) 0.012(3) -0.012(3) 0.008(3)
C29 0.046(6) 0.059(6) 0.055(6) 0.013(5) -0.005(5) 0.034(5)
P30 0.0189(11) 0.0136(10) 0.0159(10) 0.0043(8) 0.0011(8) 0.0039(8)
C31 0.035(4) 0.017(4) 0.021(4) 0.005(3) -0.005(3) 0.007(3)
C32 0.032(5) 0.026(4) 0.046(5) 0.010(4) -0.010(4) 0.012(4)
C33 0.061(6) 0.021(4) 0.050(6) 0.019(4) -0.009(5) 0.003(4)
C34 0.057(5) 0.016(4) 0.038(5) 0.004(4) -0.014(4) 0.002(4)
C35 0.042(5) 0.021(4) 0.040(5) 0.000(3) -0.010(4) 0.018(4)
C36 0.028(4) 0.020(4) 0.025(4) 0.007(3) 0.002(3) 0.009(3)
C37 0.011(4) 0.027(4) 0.013(3) 0.005(3) 0.000(3) 0.008(3)
C38 0.018(4) 0.027(4) 0.029(4) 0.006(3) 0.006(3) 0.011(3)
C39 0.024(4) 0.044(5) 0.023(4) 0.002(4) 0.009(3) 0.019(4)
C40 0.037(5) 0.038(5) 0.030(5) 0.011(4) 0.017(4) 0.011(4)
C41 0.033(5) 0.026(5) 0.031(4) 0.010(4) 0.011(4) 0.009(4)
C42 0.020(4) 0.020(4) 0.020(4) 0.002(3) -0.003(3) 0.005(3)
C43 0.021(4) 0.019(4) 0.018(4) 0.007(3) 0.003(3) 0.006(3)
C44 0.028(4) 0.024(4) 0.020(4) 0.009(4) 0.000(3) 0.007(3)
C45 0.035(4) 0.022(4) 0.022(4) 0.008(4) -0.003(3) 0.008(3)
C46 0.036(5) 0.037(5) 0.038(4) 0.022(4) 0.003(4) 0.014(4)
C47 0.027(4) 0.037(5) 0.043(5) 0.012(4) 0.009(4) 0.018(4)
C48 0.029(4) 0.027(4) 0.030(4) 0.015(4) 0.005(3) 0.012(4)
P50 0.0169(10) 0.0141(10) 0.0144(10) 0.0048(8) 0.0040(8) 0.0042(8)
C51 0.026(4) 0.013(4) 0.015(4) 0.007(3) 0.006(3) 0.003(3)
C52 0.027(4) 0.028(5) 0.018(4) 0.009(4) 0.010(3) 0.009(3)
C53 0.020(4) 0.031(5) 0.029(4) 0.010(3) 0.002(3) 0.013(4)
C54 0.036(5) 0.029(5) 0.025(4) 0.014(4) -0.001(4) 0.004(4)
C55 0.032(4) 0.025(5) 0.019(4) 0.016(4) 0.005(3) 0.000(3)
C56 0.028(4) 0.020(4) 0.017(4) 0.011(3) 0.008(3) 0.005(3)
C57 0.017(4) 0.022(4) 0.016(4) 0.001(3) 0.004(3) 0.005(3)
C58 0.023(4) 0.021(4) 0.029(4) 0.005(3) 0.005(3) 0.010(4)
C59 0.024(4) 0.027(4) 0.032(4) 0.008(3) 0.005(3) 0.003(4)
C60 0.025(4) 0.037(5) 0.031(5) 0.001(4) 0.008(4) 0.011(4)
C61 0.032(4) 0.024(4) 0.029(5) 0.000(3) 0.010(4) 0.009(4)
C62 0.026(4) 0.022(4) 0.023(4) 0.006(3) 0.003(3) 0.006(4)
C63 0.031(4) 0.014(4) 0.010(3) 0.006(3) 0.006(3) 0.002(3)
C64 0.021(4) 0.016(4) 0.016(4) 0.001(3) 0.003(3) 0.004(3)
C65 0.024(4) 0.028(5) 0.021(4) 0.009(4) 0.002(3) 0.000(3)
C66 0.035(5) 0.022(4) 0.030(4) 0.014(4) 0.005(4) 0.007(3)
C67 0.049(6) 0.028(5) 0.029(4) 0.014(4) 0.004(4) 0.016(4)
C68 0.036(5) 0.025(4) 0.020(4) 0.014(4) 0.010(3) 0.008(3)
Br2 0.0259(5) 0.0201(5) 0.0219(4) -0.0012(4) -0.0043(4) 0.0029(4)
Pd2 0.0157(3) 0.0127(3) 0.0149(3) 0.0004(2) 0.0007(2) 0.0019(3)
N101 0.016(3) 0.016(3) 0.016(3) 0.001(3) 0.002(2) 0.004(3)
C102 0.020(4) 0.016(4) 0.015(4) 0.003(3) 0.004(3) 0.004(3)
N103 0.020(3) 0.014(3) 0.013(3) 0.003(3) 0.001(3) 0.003(3)
C104 0.016(4) 0.018(4) 0.018(4) 0.001(3) 0.002(3) 0.005(3)
C105 0.021(4) 0.021(4) 0.020(4) 0.005(3) 0.004(3) 0.008(3)
N106 0.022(3) 0.019(3) 0.021(3) 0.003(3) -0.001(3) 0.001(3)
C107 0.019(3) 0.020(4) 0.020(4) 0.005(3) 0.003(3) 0.004(3)
N108 0.014(3) 0.019(3) 0.017(3) 0.002(2) -0.001(2) 0.000(2)
C109 0.016(3) 0.011(3) 0.016(3) 0.001(3) 0.003(3) 0.005(3)
O110 0.021(3) 0.019(3) 0.021(3) 0.002(2) 0.000(2) -0.008(2)
N111 0.020(3) 0.031(4) 0.018(3) 0.005(3) -0.002(3) -0.003(3)
C112 0.012(4) 0.012(4) 0.019(4) -0.004(3) 0.000(3) -0.004(3)
O113 0.027(3) 0.022(3) 0.031(3) 0.010(2) 0.014(2) 0.008(2)
C114 0.018(4) 0.023(4) 0.024(3) 0.008(3) 0.003(3) 0.000(3)
C115 0.019(4) 0.018(4) 0.017(3) 0.000(3) 0.000(3) -0.007(3)
C116 0.017(3) 0.019(3) 0.016(3) 0.001(3) 0.002(3) 0.002(3)
C117 0.034(5) 0.042(5) 0.035(4) 0.002(4) -0.010(3) 0.015(4)
O118 0.048(4) 0.041(4) 0.027(3) -0.001(3) -0.009(3) 0.012(3)
C119 0.071(6) 0.024(4) 0.036(4) 0.009(4) -0.013(4) 0.010(4)
O120 0.105(6) 0.034(4) 0.040(4) -0.014(4) -0.030(4) 0.004(3)
C121 0.091(8) 0.043(5) 0.039(5) 0.024(5) 0.005(5) 0.020(4)
O122 0.018(3) 0.025(3) 0.019(2) 0.000(2) 0.0021(19) -0.007(2)
C123 0.026(4) 0.032(4) 0.026(4) 0.004(3) 0.007(3) 0.002(3)
O124 0.030(3) 0.050(4) 0.034(3) -0.008(3) 0.012(3) -0.002(3)
C125 0.022(4) 0.043(5) 0.024(4) 0.006(4) 0.003(3) -0.005(3)
O126 0.017(3) 0.029(3) 0.021(2) -0.003(2) 0.000(2) 0.008(2)
C127 0.030(5) 0.037(5) 0.037(5) -0.004(4) -0.007(4) 0.018(4)
O128 0.089(6) 0.071(5) 0.078(5) -0.058(5) -0.049(5) 0.045(5)
C129 0.031(5) 0.059(6) 0.054(6) -0.002(4) 0.002(4) 0.040(5)
P130 0.0236(12) 0.0144(11) 0.0151(10) -0.0004(9) 0.0019(8) 0.0035(9)
C131 0.022(4) 0.009(4) 0.024(4) -0.002(3) -0.001(3) 0.001(3)
C132 0.059(6) 0.019(4) 0.021(4) 0.008(4) 0.003(4) 0.005(4)
C133 0.078(7) 0.020(4) 0.016(4) 0.018(4) -0.009(4) 0.000(3)
C134 0.053(6) 0.015(4) 0.030(4) 0.013(4) -0.006(4) 0.002(3)
C135 0.037(5) 0.017(4) 0.014(4) 0.007(3) 0.005(3) -0.002(3)
C136 0.024(4) 0.015(4) 0.019(4) 0.000(3) -0.001(3) 0.002(3)
C137 0.026(4) 0.030(5) 0.014(4) -0.006(3) 0.004(3) 0.001(4)
C138 0.041(5) 0.028(5) 0.018(4) -0.014(4) 0.007(4) 0.004(4)
C139 0.047(5) 0.038(6) 0.031(5) -0.023(4) 0.013(4) 0.004(4)
C140 0.036(5) 0.058(6) 0.037(6) -0.020(4) 0.013(4) -0.009(5)
C141 0.029(5) 0.056(6) 0.049(6) -0.001(4) 0.014(5) -0.002(5)
C142 0.024(4) 0.035(5) 0.036(5) -0.004(4) 0.007(4) -0.004(4)
C143 0.026(4) 0.016(4) 0.013(3) 0.004(3) -0.003(3) 0.003(3)
C144 0.021(4) 0.027(5) 0.020(4) 0.007(3) 0.004(3) 0.007(3)
C145 0.047(5) 0.035(5) 0.019(4) 0.020(4) 0.000(4) 0.004(4)
C146 0.040(5) 0.022(5) 0.018(4) 0.008(4) -0.004(3) -0.004(4)
C147 0.031(5) 0.024(5) 0.017(4) 0.005(4) -0.006(3) 0.004(3)
C148 0.021(4) 0.013(4) 0.021(4) 0.007(3) 0.000(3) 0.005(3)
P150 0.0203(11) 0.0138(11) 0.0176(11) 0.0022(8) 0.0022(8) 0.0032(9)
C151 0.038(4) 0.018(4) 0.020(4) 0.002(3) -0.005(3) 0.007(3)
C152 0.040(5) 0.026(4) 0.015(4) -0.007(4) -0.002(3) 0.004(3)
C153 0.057(6) 0.019(4) 0.036(5) -0.009(4) -0.018(4) 0.008(4)
C154 0.098(8) 0.017(5) 0.061(7) 0.016(5) -0.035(6) -0.004(5)
C155 0.093(8) 0.034(5) 0.073(8) 0.034(5) -0.036(7) -0.019(5)
C156 0.059(6) 0.023(4) 0.035(5) 0.017(4) -0.019(4) -0.009(4)
C157 0.020(4) 0.013(4) 0.027(4) 0.006(3) 0.005(3) 0.004(3)
C158 0.031(4) 0.037(5) 0.031(5) 0.016(4) 0.014(3) 0.017(4)
C159 0.026(4) 0.035(5) 0.056(5) 0.011(4) 0.020(4) 0.024(4)
C160 0.020(4) 0.028(5) 0.060(5) 0.011(4) 0.003(4) 0.016(4)
C161 0.024(4) 0.020(4) 0.041(5) 0.010(3) -0.003(3) 0.010(4)
C162 0.019(4) 0.013(4) 0.027(4) 0.004(3) 0.003(3) 0.004(3)
C163 0.008(3) 0.013(3) 0.021(4) -0.001(3) -0.003(3) 0.000(3)
C164 0.017(4) 0.018(4) 0.025(4) 0.001(3) 0.002(3) 0.005(3)
C165 0.020(4) 0.021(4) 0.023(4) 0.001(3) 0.002(3) -0.004(3)
C166 0.019(4) 0.029(4) 0.019(4) 0.004(3) 0.005(3) 0.004(3)
C167 0.022(4) 0.020(4) 0.031(4) 0.001(3) 0.005(3) 0.006(3)
C168 0.017(4) 0.022(4) 0.027(4) 0.003(3) -0.001(3) 0.010(3)
B1 0.027(5) 0.044(6) 0.032(5) 0.013(4) 0.004(4) 0.014(4)
F11 0.077(5) 0.060(4) 0.109(5) 0.045(4) 0.066(4) 0.046(4)
F12 0.069(4) 0.031(3) 0.027(3) 0.007(3) -0.008(2) 0.003(2)
F13 0.019(2) 0.054(3) 0.038(3) 0.005(2) -0.001(2) 0.002(2)
F14 0.048(4) 0.137(6) 0.050(3) -0.038(4) -0.026(3) 0.053(4)
B2 0.028(5) 0.041(6) 0.037(5) 0.006(5) -0.002(4) 0.000(4)
F21 0.034(3) 0.050(3) 0.060(4) 0.009(3) 0.015(3) -0.004(3)
F22 0.018(3) 0.107(5) 0.037(3) 0.019(3) -0.001(2) -0.007(3)
F23 0.026(3) 0.080(4) 0.042(3) 0.001(3) -0.008(2) 0.021(3)
F24 0.097(5) 0.051(4) 0.030(3) 0.021(3) -0.018(3) -0.005(3)
O1W 0.021(3) 0.042(4) 0.028(3) 0.011(3) 0.008(3) 0.014(3)
O2W 0.023(3) 0.046(4) 0.029(3) 0.015(3) 0.010(3) 0.008(3)
C1_1 0.053(4) 0.056(5) 0.037(4) -0.009(4) 0.001(3) 0.025(3)
Cl1_1 0.0680(18) 0.0691(18) 0.0501(15) -0.0108(14) -0.0097(13) 0.0328(14)
Cl2_1 0.123(3) 0.076(2) 0.0360(14) 0.0234(19) -0.0133(16) 0.0079(13)
Cl3_1 0.109(3) 0.239(5) 0.108(3) 0.091(3) 0.061(2) 0.125(3)
C1_2 0.083(5) 0.062(5) 0.056(4) 0.037(4) 0.008(4) 0.016(4)
Cl1_2 0.106(3) 0.0672(19) 0.090(2) 0.0080(18) -0.029(2) 0.0368(18)
Cl2_2 0.087(2) 0.123(3) 0.0446(16) 0.042(2) 0.0093(15) 0.0081(17)
Cl3_2 0.084(2) 0.095(2) 0.0639(18) 0.0393(19) 0.0213(16) 0.0140(17)
C1_3 0.088(5) 0.062(5) 0.068(5) 0.005(4) 0.021(4) 0.010(4)
Cl1_3 0.0493(15) 0.0641(17) 0.0586(15) -0.0032(12) 0.0172(12) 0.0114(13)
Cl2_3 0.143(4) 0.092(3) 0.169(4) 0.055(3) -0.049(3) -0.017(3)
Cl3_3 0.233(5) 0.0475(18) 0.0576(19) -0.015(2) -0.033(2) 0.0144(15)
C1_4 0.071(5) 0.070(5) 0.063(4) 0.016(4) 0.003(3) 0.034(4)
Cl1_4 0.0693(17) 0.0478(14) 0.0504(14) 0.0055(12) -0.0020(12) 0.0165(12)
Cl2_4 0.0553(19) 0.142(3) 0.063(2) 0.0069(19) 0.0122(15) 0.044(2)
Cl3_4 0.0629(18) 0.0470(15) 0.0450(14) 0.0055(13) 0.0043(12) 0.0088(12)
C1_5^a 0.045(5) 0.038(4) 0.054(5) 0.004(4) -0.006(4) 0.019(4)
Cl1_5^a 0.053(4) 0.086(4) 0.049(3) 0.001(3) -0.003(3) -0.001(3)
Cl2_5^a 0.070(4) 0.038(2) 0.045(2) -0.003(3) 0.006(3) 0.0146(18)
Cl3_5^a 0.066(3) 0.085(4) 0.078(4) 0.018(3) -0.002(3) -0.014(3)
C1_5^b 0.078(7) 0.065(7) 0.078(7) 0.011(5) 0.004(6) 0.021(5)
Cl1_5^b 0.112(8) 0.073(7) 0.083(6) -0.007(6) 0.010(6) 0.020(5)
Cl2_5^b 0.089(10) 0.053(6) 0.089(9) 0.004(6) -0.023(7) 0.026(6)
Cl3_5^b 0.099(9) 0.047(5) 0.080(7) 0.000(6) 0.005(7) 0.025(5)
C1_6^a 0.050(5) 0.048(6) 0.037(5) 0.015(4) 0.010(5) 0.016(4)
Cl1_6^a 0.062(2) 0.074(3) 0.0310(18) 0.038(2) 0.0069(17) 0.0161(17)
Cl2_6^a 0.117(4) 0.039(2) 0.036(2) 0.040(2) 0.032(2) 0.0206(17)
Cl3_6^a 0.047(2) 0.131(5) 0.044(2) 0.004(3) 0.010(2) 0.046(3)
C1_6^b 0.089(7) 0.082(6) 0.077(8) 0.009(5) 0.009(5) 0.034(5)
Cl1_6^b 0.096(7) 0.078(7) 0.062(7) 0.005(6) 0.008(6) 0.045(6)
Cl2_6^b 0.086(9) 0.076(6) 0.063(8) 0.004(6) -0.005(6) 0.052(5)
Cl3_6^b 0.119(9) 0.112(9) 0.081(8) 0.028(8) 0.025(8) 0.034(7)
C1_6^c 0.062(7) 0.063(8) 0.055(8) 0.010(6) 0.005(6) 0.022(5)
Cl1_6^c 0.023(7) 0.038(7) 0.047(7) -0.001(6) 0.013(5) 0.023(5)
Cl2_6^c 0.091(11) 0.067(9) 0.064(10) 0.019(8) 0.007(9) 0.022(7)
Cl3_6^c 0.064(7) 0.074(10) 0.066(9) -0.006(7) -0.009(7) 0.041(8)

loop_
_atom_type_symbol
_atom_type_description
_atom_type_scat_dispersion_real
_atom_type_scat_dispersion_imag
_atom_type_scat_source
C C 0.0033 0.0016 'International Tables Vol C Tables 4.2.6.8 and 6.1.1.4'
H H 0.0000 0.0000 'International Tables Vol C Tables 4.2.6.8 and 6.1.1.4'
B B 0.0013 0.0007 'International Tables Vol C Tables 4.2.6.8 and 6.1.1.4'
Br Br -0.2901 2.4595 'International Tables Vol C Tables 4.2.6.8 and 6.1.1.4'
Cl Cl 0.1484 0.1585 'International Tables Vol C Tables 4.2.6.8 and 6.1.1.4'
F F 0.0171 0.0103 'International Tables Vol C Tables 4.2.6.8 and 6.1.1.4'
N N 0.0061 0.0033 'International Tables Vol C Tables 4.2.6.8 and 6.1.1.4'
O O 0.0106 0.0060 'International Tables Vol C Tables 4.2.6.8 and 6.1.1.4'
P P 0.1023 0.0942 'International Tables Vol C Tables 4.2.6.8 and 6.1.1.4'
Pd Pd -0.9988 1.0072 'International Tables Vol C Tables 4.2.6.8 and 6.1.1.4'

loop_
_geom_angle_atom_site_label_1
_geom_angle_atom_site_label_2
_geom_angle_atom_site_label_3
_geom_angle
C2 Pd1 P50 89.2(2)
C2 Pd1 P30 89.5(2)
P50 Pd1 P30 173.22(7)
C2 Pd1 Br1 176.8(2)
P50 Pd1 Br1 90.45(6)
P30 Pd1 Br1 91.25(6)
C2 N1 C9 109.1(6)
C2 N1 C12 123.2(6)
C9 N1 C12 127.7(6)
N3 C2 N1 107.9(7)
N3 C2 Pd1 126.7(6)
N1 C2 Pd1 125.4(5)
C2 N3 C4 110.4(6)
C2 N3 H3 127.(5)
C4 N3 H3 120.(5)
C9 C4 C5 120.7(7)
C9 C4 N3 107.3(7)
C5 C4 N3 131.7(7)
O10 C5 C4 129.6(8)
O10 C5 N6 119.9(7)
C4 C5 N6 110.5(7)
C7 N6 C5 124.8(7)
C7 N6 H6 111.(5)
C5 N6 H6 123.(5)
N11 C7 N8 119.3(7)
N11 C7 N6 117.2(7)
N8 C7 N6 123.5(7)
C9 N8 C7 112.2(7)
N8 C9 C4 128.1(7)
N8 C9 N1 126.6(7)
C4 C9 N1 105.3(7)
C7 N11 H11A 110.(6)
C7 N11 H11B 121.(6)
H11A N11 H11B 124.(8)
O13 C12 N1 107.7(6)
O13 C12 C16 106.0(6)
N1 C12 C16 115.5(6)
O13 C12 H12 109.2
N1 C12 H12 109.2
C16 C12 H12 109.2
C12 O13 C14 110.0(5)
O13 C14 C15 106.6(6)
O13 C14 C17 108.2(5)
C15 C14 C17 111.1(6)
O13 C14 H14 110.3
C15 C14 H14 110.3
C17 C14 H14 110.3
O22 C15 C14 107.0(6)
O22 C15 C16 109.9(6)
C14 C15 C16 102.9(6)
O22 C15 H15 112.2
C14 C15 H15 112.2
C16 C15 H15 112.2
O26 C16 C15 113.1(5)
O26 C16 C12 110.1(6)
C15 C16 C12 101.7(6)
O26 C16 H16 110.5
C15 C16 H16 110.5
C12 C16 H16 110.5
O18 C17 C14 109.4(6)
O18 C17 H17A 109.8
C14 C17 H17A 109.8
O18 C17 H17B 109.8
C14 C17 H17B 109.8
H17A C17 H17B 108.3
C19 O18 C17 115.3(6)
O20 C19 O18 124.5(7)
O20 C19 C21 124.7(8)
O18 C19 C21 110.8(7)
C19 C21 H21A 109.5
C19 C21 H21B 109.5
H21A C21 H21B 109.5
C19 C21 H21C 109.5
H21A C21 H21C 109.5
H21B C21 H21C 109.5
C23 O22 C15 115.4(6)
O24 C23 O22 124.5(7)
O24 C23 C25 125.0(7)
O22 C23 C25 110.6(7)
C23 C25 H25A 109.5
C23 C25 H25B 109.5
H25A C25 H25B 109.5
C23 C25 H25C 109.5
H25A C25 H25C 109.5
H25B C25 H25C 109.5
C27 O26 C16 117.4(6)
O28 C27 O26 123.2(8)
O28 C27 C29 126.7(8)
O26 C27 C29 110.1(8)
C27 C29 H29A 109.5
C27 C29 H29B 109.5
H29A C29 H29B 109.5
C27 C29 H29C 109.5
H29A C29 H29C 109.5
H29B C29 H29C 109.5
C43 P30 C37 107.5(3)
C43 P30 C31 103.8(4)
C37 P30 C31 103.0(4)
C43 P30 Pd1 111.8(3)
C37 P30 Pd1 116.2(3)
C31 P30 Pd1 113.4(3)
C36 C31 C32 120.5(8)
C36 C31 P30 120.2(6)
C32 C31 P30 119.0(7)
C31 C32 C33 117.9(9)
C31 C32 H32 121.0
C33 C32 H32 121.0
C34 C33 C32 118.8(9)
C34 C33 H33 120.6
C32 C33 H33 120.6
C33 C34 C35 124.0(9)
C33 C34 H34 118.0
C35 C34 H34 118.0
C34 C35 C36 117.1(9)
C34 C35 H35 121.5
C36 C35 H35 121.5
C31 C36 C35 121.7(8)
C31 C36 H36 119.2
C35 C36 H36 119.2
C42 C37 C38 121.2(7)
C42 C37 P30 119.8(6)
C38 C37 P30 119.0(6)
C37 C38 C39 118.7(8)
C37 C38 H38 120.6
C39 C38 H38 120.6
C40 C39 C38 119.1(8)
C40 C39 H39 120.5
C38 C39 H39 120.5
C41 C40 C39 121.8(8)
C41 C40 H40 119.1
C39 C40 H40 119.1
C40 C41 C42 119.8(8)
C40 C41 H41 120.1
C42 C41 H41 120.1
C37 C42 C41 119.2(8)
C37 C42 H42 120.4
C41 C42 H42 120.4
C44 C43 C48 119.8(7)
C44 C43 P30 122.9(6)
C48 C43 P30 117.2(6)
C45 C44 C43 119.9(8)
C45 C44 H44 120.1
C43 C44 H44 120.1
C46 C45 C44 121.0(8)
C46 C45 H45 119.5
C44 C45 H45 119.5
C45 C46 C47 118.9(8)
C45 C46 H46 120.5
C47 C46 H46 120.5
C48 C47 C46 121.6(8)
C48 C47 H47 119.2
C46 C47 H47 119.2
C47 C48 C43 118.7(8)
C47 C48 H48 120.6
C43 C48 H48 120.6
C63 P50 C57 108.3(4)
C63 P50 C51 103.3(4)
C57 P50 C51 105.7(4)
C63 P50 Pd1 113.3(2)
C57 P50 Pd1 112.3(3)
C51 P50 Pd1 113.2(3)
C52 C51 C56 119.3(7)
C52 C51 P50 119.2(6)
C56 C51 P50 121.0(6)
C51 C52 C53 122.2(8)
C51 C52 H52 118.9
C53 C52 H52 118.9
C52 C53 C54 119.9(8)
C52 C53 H53 120.0
C54 C53 H53 120.0
C53 C54 C55 118.5(8)
C53 C54 H54 120.8
C55 C54 H54 120.8
C56 C55 C54 121.9(7)
C56 C55 H55 119.1
C54 C55 H55 119.1
C55 C56 C51 118.3(8)
C55 C56 H56 120.9
C51 C56 H56 120.9
C62 C57 C58 119.2(7)
C62 C57 P50 122.6(6)
C58 C57 P50 118.3(6)
C59 C58 C57 120.2(8)
C59 C58 H58 119.9
C57 C58 H58 119.9
C60 C59 C58 120.2(8)
C60 C59 H59 119.9
C58 C59 H59 119.9
C61 C60 C59 120.4(8)
C61 C60 H60 119.8
C59 C60 H60 119.8
C60 C61 C62 120.1(8)
C60 C61 H61 120.0
C62 C61 H61 120.0
C61 C62 C57 120.0(8)
C61 C62 H62 120.0
C57 C62 H62 120.0
C64 C63 C68 117.5(7)
C64 C63 P50 121.0(6)
C68 C63 P50 121.5(6)
C65 C64 C63 120.6(8)
C65 C64 H64 119.7
C63 C64 H64 119.7
C66 C65 C64 120.8(8)
C66 C65 H65 119.6
C64 C65 H65 119.6
C65 C66 C67 119.4(8)
C65 C66 H66 120.3
C67 C66 H66 120.3
C68 C67 C66 120.7(8)
C68 C67 H67 119.6
C66 C67 H67 119.6
C67 C68 C63 121.1(8)
C67 C68 H68 119.5
C63 C68 H68 119.5
C102 Pd2 P150 90.7(2)
C102 Pd2 P130 87.8(2)
P150 Pd2 P130 172.33(8)
C102 Pd2 Br2 175.7(2)
P150 Pd2 Br2 90.95(6)
P130 Pd2 Br2 91.09(6)
C102 N101 C109 109.0(6)
C102 N101 C112 122.1(6)
C109 N101 C112 128.7(6)
N103 C102 N101 107.4(7)
N103 C102 Pd2 125.7(6)
N101 C102 Pd2 126.8(6)
C102 N103 C104 109.3(7)
C102 N103 H103 117.(5)
C104 N103 H103 134.(5)
C109 C104 N103 107.8(7)
C109 C104 C105 120.5(7)
N103 C104 C105 131.3(7)
O110 C105 N106 121.1(7)
O110 C105 C104 128.4(8)
N106 C105 C104 110.4(7)
C107 N106 C105 125.2(7)
C107 N106 H106 124.(5)
C105 N106 H106 111.(5)
N108 C107 N111 119.4(7)
N108 C107 N106 124.8(7)
N111 C107 N106 115.8(7)
C107 N108 C109 111.1(6)
N108 C109 C104 127.9(7)
N108 C109 N101 125.6(7)
C104 C109 N101 106.5(7)
C107 N111 H11E 111.(5)
C107 N111 H11F 113.(5)
H11E N111 H11F 133.(8)
O113 C112 N101 108.3(6)
O113 C112 C116 105.1(6)
N101 C112 C116 116.0(6)
O113 C112 H112 109.1
N101 C112 H112 109.1
C116 C112 H112 109.1
C112 O113 C114 109.8(5)
O113 C114 C115 108.3(6)
O113 C114 C117 107.5(6)
C115 C114 C117 114.4(6)
O113 C114 H114 108.8
C115 C114 H114 108.8
C117 C114 H114 108.8
O122 C115 C114 107.7(6)
O122 C115 C116 110.5(6)
C114 C115 C116 101.7(6)
O122 C115 H115 112.1
C114 C115 H115 112.1
C116 C115 H115 112.1
O126 C116 C112 108.4(6)
O126 C116 C115 113.8(5)
C112 C116 C115 101.9(6)
O126 C116 H116 110.8
C112 C116 H116 110.8
C115 C116 H116 110.8
O118 C117 C114 104.8(6)
O118 C117 H11C 110.8
C114 C117 H11C 110.8
O118 C117 H11D 110.8
C114 C117 H11D 110.8
H11C C117 H11D 108.9
C119 O118 C117 117.4(7)
O120 C119 O118 122.2(9)
O120 C119 C121 125.5(8)
O118 C119 C121 112.3(8)
C119 C121 H12A 109.5
C119 C121 H12B 109.5
H12A C121 H12B 109.5
C119 C121 H12C 109.5
H12A C121 H12C 109.5
H12B C121 H12C 109.5
C123 O122 C115 116.9(6)
O124 C123 O122 122.5(7)
O124 C123 C125 126.0(7)
O122 C123 C125 111.5(7)
C123 C125 H12D 109.5
C123 C125 H12E 109.5
H12D C125 H12E 109.5
C123 C125 H12F 109.5
H12D C125 H12F 109.5
H12E C125 H12F 109.5
C127 O126 C116 118.2(6)
O128 C127 O126 121.1(8)
O128 C127 C129 127.0(9)
O126 C127 C129 111.9(7)
C127 C129 H12G 109.5
C127 C129 H12H 109.5
H12G C129 H12H 109.5
C127 C129 H12I 109.5
H12G C129 H12I 109.5
H12H C129 H12I 109.5
C137 P130 C143 103.7(4)
C137 P130 C131 109.0(4)
C143 P130 C131 103.9(4)
C137 P130 Pd2 109.8(3)
C143 P130 Pd2 115.2(3)
C131 P130 Pd2 114.6(3)
C132 C131 C136 120.4(8)
C132 C131 P130 119.2(6)
C136 C131 P130 120.4(6)
C131 C132 C133 120.4(8)
C131 C132 H132 119.8
C133 C132 H132 119.8
C132 C133 C134 119.7(8)
C132 C133 H133 120.1
C134 C133 H133 120.1
C135 C134 C133 119.9(8)
C135 C134 H134 120.0
C133 C134 H134 120.0
C134 C135 C136 120.5(8)
C134 C135 H135 119.7
C136 C135 H135 119.7
C131 C136 C135 118.9(8)
C131 C136 H136 120.5
C135 C136 H136 120.5
C142 C137 C138 119.9(8)
C142 C137 P130 118.9(7)
C138 C137 P130 121.2(7)
C139 C138 C137 119.6(10)
C139 C138 H138 120.2
C137 C138 H138 120.2
C140 C139 C138 120.3(10)
C140 C139 H139 119.8
C138 C139 H139 119.8
C139 C140 C141 119.9(9)
C139 C140 H140 120.0
C141 C140 H140 120.0
C140 C141 C142 120.3(11)
C140 C141 H141 119.9
C142 C141 H141 119.9
C137 C142 C141 119.8(10)
C137 C142 H142 120.1
C141 C142 H142 120.1
C144 C143 C148 118.3(7)
C144 C143 P130 121.6(6)
C148 C143 P130 119.9(6)
C143 C144 C145 121.7(8)
C143 C144 H144 119.2
C145 C144 H144 119.2
C146 C145 C144 119.9(8)
C146 C145 H145 120.0
C144 C145 H145 120.0
C145 C146 C147 120.0(8)
C145 C146 H146 120.0
C147 C146 H146 120.0
C148 C147 C146 119.3(8)
C148 C147 H147 120.4
C146 C147 H147 120.4
C147 C148 C143 120.8(7)
C147 C148 H148 119.6
C143 C148 H148 119.6
C163 P150 C151 103.9(4)
C163 P150 C157 107.1(4)
C151 P150 C157 104.0(4)
C163 P150 Pd2 115.3(3)
C151 P150 Pd2 113.5(3)
C157 P150 Pd2 112.1(3)
C152 C151 C156 119.1(8)
C152 C151 P150 119.4(7)
C156 C151 P150 121.2(7)
C153 C152 C151 120.7(9)
C153 C152 H152 119.6
C151 C152 H152 119.6
C152 C153 C154 120.8(10)
C152 C153 H153 119.6
C154 C153 H153 119.6
C153 C154 C155 119.1(10)
C153 C154 H154 120.4
C155 C154 H154 120.4
C156 C155 C154 120.4(11)
C156 C155 H155 119.8
C154 C155 H155 119.8
C155 C156 C151 119.8(10)
C155 C156 H156 120.1
C151 C156 H156 120.1
C158 C157 C162 120.3(8)
C158 C157 P150 118.3(7)
C162 C157 P150 121.4(6)
C157 C158 C159 120.4(8)
C157 C158 H158 119.8
C159 C158 H158 119.8
C160 C159 C158 119.4(8)
C160 C159 H159 120.3
C158 C159 H159 120.3
C159 C160 C161 121.3(8)
C159 C160 H160 119.3
C161 C160 H160 119.3
C160 C161 C162 119.9(8)
C160 C161 H161 120.1
C162 C161 H161 120.1
C157 C162 C161 118.6(7)
C157 C162 H162 120.7
C161 C162 H162 120.7
C164 C163 C168 117.9(7)
C164 C163 P150 121.0(6)
C168 C163 P150 121.1(6)
C165 C164 C163 121.0(8)
C165 C164 H164 119.5
C163 C164 H164 119.5
C166 C165 C164 120.8(8)
C166 C165 H165 119.6
C164 C165 H165 119.6
C165 C166 C167 118.1(7)
C165 C166 H166 121.0
C167 C166 H166 121.0
C168 C167 C166 122.0(8)
C168 C167 H167 119.0
C166 C167 H167 119.0
C167 C168 C163 120.1(8)
C167 C168 H168 120.0
C163 C168 H168 120.0
F12 B1 F14 109.5(9)
F12 B1 F11 109.3(8)
F14 B1 F11 111.1(9)
F12 B1 F13 111.1(8)
F14 B1 F13 108.9(8)
F11 B1 F13 106.8(8)
F23 B2 F22 111.3(9)
F23 B2 F24 110.1(9)
F22 B2 F24 109.7(9)
F23 B2 F21 111.8(9)
F22 B2 F21 107.5(9)
F24 B2 F21 106.3(8)
H1WA O1W H1WB 110.(4)
H2WA O2W H2WB 108.(4)
Cl2_1 C1_1 Cl3_1 109.7(5)
Cl2_1 C1_1 Cl1_1 110.9(6)
Cl3_1 C1_1 Cl1_1 110.1(5)
Cl2_1 C1_1 H1_1 108.7
Cl3_1 C1_1 H1_1 108.7
Cl1_1 C1_1 H1_1 108.7
Cl1_2 C1_2 Cl2_2 109.1(6)
Cl1_2 C1_2 Cl3_2 110.6(6)
Cl2_2 C1_2 Cl3_2 111.1(6)
Cl1_2 C1_2 H1_2 108.6
Cl2_2 C1_2 H1_2 108.6
Cl3_2 C1_2 H1_2 108.6
Cl1_3 C1_3 Cl3_3 110.6(7)
Cl1_3 C1_3 Cl2_3 106.2(6)
Cl3_3 C1_3 Cl2_3 110.6(6)
Cl1_3 C1_3 H1_3 109.8
Cl3_3 C1_3 H1_3 109.8
Cl2_3 C1_3 H1_3 109.8
Cl1_4 C1_4 Cl3_4 110.9(6)
Cl1_4 C1_4 Cl2_4 112.5(6)
Cl3_4 C1_4 Cl2_4 110.2(6)
Cl1_4 C1_4 H1_4 107.7
Cl3_4 C1_4 H1_4 107.7
Cl2_4 C1_4 H1_4 107.7
Cl1_5^a C1_5^a Cl2_5^a 113.2(9)
Cl1_5^a C1_5^a Cl3_5^a 109.9(8)
Cl2_5^a C1_5^a Cl3_5^a 110.3(8)
Cl1_5^a C1_5^a H1_5^a 107.7
Cl2_5^a C1_5^a H1_5^a 107.7
Cl3_5^a C1_5^a H1_5^a 107.7
Cl3_5^b C1_5^b Cl1_5^b 110.9(16)
Cl3_5^b C1_5^b Cl2_5^b 111.4(17)
Cl1_5^b C1_5^b Cl2_5^b 109.2(16)
Cl3_5^b C1_5^b H1_5^b 108.4
Cl1_5^b C1_5^b H1_5^b 108.4
Cl2_5^b C1_5^b H1_5^b 108.4
Cl1_6^a C1_6^a Cl3_6^a 112.1(11)
Cl1_6^a C1_6^a Cl2_6^a 111.1(11)
Cl3_6^a C1_6^a Cl2_6^a 109.9(10)
Cl1_6^a C1_6^a H1_6^a 107.9
Cl3_6^a C1_6^a H1_6^a 107.9
Cl2_6^a C1_6^a H1_6^a 107.9
Cl3_6^b C1_6^b Cl2_6^b 127.2(17)
Cl3_6^b C1_6^b Cl1_6^b 122.6(17)
Cl2_6^b C1_6^b Cl1_6^b 105.3(15)
Cl3_6^b C1_6^b H1_6^b 97.3
Cl2_6^b C1_6^b H1_6^b 97.3
Cl1_6^b C1_6^b H1_6^b 97.3
Cl1_6^c C1_6^c Cl3_6^c 111.(2)
Cl1_6^c C1_6^c Cl2_6^c 110.(2)
Cl3_6^c C1_6^c Cl2_6^c 110.(2)
Cl1_6^c C1_6^c H1_6^c 108.5
Cl3_6^c C1_6^c H1_6^c 108.5
Cl2_6^c C1_6^c H1_6^c 108.5

loop_
_geom_bond_atom_site_label_1
_geom_bond_atom_site_label_2
_geom_bond_distance
Br1 Pd1 2.4556(9)
Pd1 C2 1.985(8)
Pd1 P50 2.330(2)
Pd1 P30 2.350(2)
N1 C2 1.374(9)
N1 C9 1.410(10)
N1 C12 1.479(9)
C2 N3 1.304(9)
N3 C4 1.403(10)
N3 H3 0.86(3)
C4 C9 1.374(11)
C4 C5 1.401(11)
C5 O10 1.224(9)
C5 N6 1.407(10)
N6 C7 1.378(10)
N6 H6 0.87(3)
C7 N11 1.325(10)
C7 N8 1.334(10)
N8 C9 1.332(10)
N11 H11A 0.86(3)
N11 H11B 0.86(3)
C12 O13 1.419(9)
C12 C16 1.529(10)
C12 H12 1.0
O13 C14 1.443(8)
C14 C15 1.498(11)
C14 C17 1.528(10)
C14 H14 1.0
C15 O22 1.455(9)
C15 C16 1.524(9)
C15 H15 1.0
C16 O26 1.420(8)
C16 H16 1.0
C17 O18 1.439(9)
C17 H17A 0.99
C17 H17B 0.99
O18 C19 1.337(10)
C19 O20 1.209(9)
C19 C21 1.491(11)
C21 H21A 0.98
C21 H21B 0.98
C21 H21C 0.98
O22 C23 1.360(9)
C23 O24 1.190(10)
C23 C25 1.505(11)
C25 H25A 0.98
C25 H25B 0.98
C25 H25C 0.98
O26 C27 1.362(9)
C27 O28 1.209(11)
C27 C29 1.490(12)
C29 H29A 0.98
C29 H29B 0.98
C29 H29C 0.98
P30 C43 1.817(8)
P30 C37 1.829(7)
P30 C31 1.840(9)
C31 C36 1.369(12)
C31 C32 1.397(12)
C32 C33 1.424(13)
C32 H32 0.95
C33 C34 1.350(14)
C33 H33 0.95
C34 C35 1.371(13)
C34 H34 0.95
C35 C36 1.386(12)
C35 H35 0.95
C36 H36 0.95
C37 C42 1.369(11)
C37 C38 1.403(11)
C38 C39 1.411(11)
C38 H38 0.95
C39 C40 1.372(12)
C39 H39 0.95
C40 C41 1.369(12)
C40 H40 0.95
C41 C42 1.403(11)
C41 H41 0.95
C42 H42 0.95
C43 C44 1.387(11)
C43 C48 1.407(11)
C44 C45 1.385(11)
C44 H44 0.95
C45 C46 1.378(12)
C45 H45 0.95
C46 C47 1.387(12)
C46 H46 0.95
C47 C48 1.382(12)
C47 H47 0.95
C48 H48 0.95
P50 C63 1.798(8)
P50 C57 1.825(8)
P50 C51 1.825(8)
C51 C52 1.358(11)
C51 C56 1.426(10)
C52 C53 1.383(12)
C52 H52 0.95
C53 C54 1.388(12)
C53 H53 0.95
C54 C55 1.400(12)
C54 H54 0.95
C55 C56 1.384(11)
C55 H55 0.95
C56 H56 0.95
C57 C62 1.396(11)
C57 C58 1.404(11)
C58 C59 1.384(11)
C58 H58 0.95
C59 C60 1.383(12)
C59 H59 0.95
C60 C61 1.380(12)
C60 H60 0.95
C61 C62 1.395(11)
C61 H61 0.95
C62 H62 0.95
C63 C64 1.397(10)
C63 C68 1.419(11)
C64 C65 1.390(11)
C64 H64 0.95
C65 C66 1.375(12)
C65 H65 0.95
C66 C67 1.388(12)
C66 H66 0.95
C67 C68 1.364(11)
C67 H67 0.95
C68 H68 0.95
Br2 Pd2 2.4638(9)
Pd2 C102 1.981(8)
Pd2 P150 2.334(2)
Pd2 P130 2.337(2)
N101 C102 1.365(10)
N101 C109 1.389(10)
N101 C112 1.447(10)
C102 N103 1.345(10)
N103 C104 1.380(10)
N103 H103 0.87(3)
C104 C109 1.368(11)
C104 C105 1.412(11)
C105 O110 1.246(9)
C105 N106 1.395(10)
N106 C107 1.359(9)
N106 H106 0.88(3)
C107 N108 1.329(9)
C107 N111 1.347(10)
N108 C109 1.356(10)
N111 H11E 0.88(3)
N111 H11F 0.88(3)
C112 O113 1.427(9)
C112 C116 1.528(10)
C112 H112 1.0
O113 C114 1.436(8)
C114 C115 1.502(11)
C114 C117 1.539(10)
C114 H114 1.0
C115 O122 1.422(9)
C115 C116 1.555(10)
C115 H115 1.0
C116 O126 1.413(8)
C116 H116 1.0
C117 O118 1.442(10)
C117 H11C 0.99
C117 H11D 0.99
O118 C119 1.336(10)
C119 O120 1.200(11)
C119 C121 1.496(13)
C121 H12A 0.98
C121 H12B 0.98
C121 H12C 0.98
O122 C123 1.365(9)
C123 O124 1.195(9)
C123 C125 1.489(11)
C125 H12D 0.98
C125 H12E 0.98
C125 H12F 0.98
O126 C127 1.337(10)
C127 O128 1.201(11)
C127 C129 1.484(11)
C129 H12G 0.98
C129 H12H 0.98
C129 H12I 0.98
P130 C137 1.819(9)
P130 C143 1.826(8)
P130 C131 1.831(8)
C131 C132 1.371(11)
C131 C136 1.388(11)
C132 C133 1.374(12)
C132 H132 0.95
C133 C134 1.393(12)
C133 H133 0.95
C134 C135 1.363(12)
C134 H134 0.95
C135 C136 1.393(11)
C135 H135 0.95
C136 H136 0.95
C137 C142 1.384(13)
C137 C138 1.400(12)
C138 C139 1.384(13)
C138 H138 0.95
C139 C140 1.381(16)
C139 H139 0.95
C140 C141 1.383(16)
C140 H140 0.95
C141 C142 1.388(13)
C141 H141 0.95
C142 H142 0.95
C143 C144 1.372(11)
C143 C148 1.400(11)
C144 C145 1.393(12)
C144 H144 0.95
C145 C146 1.371(13)
C145 H145 0.95
C146 C147 1.398(12)
C146 H146 0.95
C147 C148 1.398(11)
C147 H147 0.95
C148 H148 0.95
P150 C163 1.802(8)
P150 C151 1.810(9)
P150 C157 1.819(8)
C151 C152 1.389(12)
C151 C156 1.418(12)
C152 C153 1.386(12)
C152 H152 0.95
C153 C154 1.387(15)
C153 H153 0.95
C154 C155 1.411(18)
C154 H154 0.95
C155 C156 1.387(14)
C155 H155 0.95
C156 H156 0.95
C157 C158 1.380(11)
C157 C162 1.384(11)
C158 C159 1.390(12)
C158 H158 0.95
C159 C160 1.354(13)
C159 H159 0.95
C160 C161 1.377(12)
C160 H160 0.95
C161 C162 1.406(11)
C161 H161 0.95
C162 H162 0.95
C163 C164 1.392(11)
C163 C168 1.409(11)
C164 C165 1.385(11)
C164 H164 0.95
C165 C166 1.384(11)
C165 H165 0.95
C166 C167 1.386(11)
C166 H166 0.95
C167 C168 1.371(11)
C167 H167 0.95
C168 H168 0.95
B1 F12 1.355(12)
B1 F14 1.389(13)
B1 F11 1.393(12)
B1 F13 1.398(12)
B2 F23 1.333(12)
B2 F22 1.386(12)
B2 F24 1.404(14)
B2 F21 1.408(12)
O1W H1WA 0.80(3)
O1W H1WB 0.83(3)
O2W H2WA 0.84(3)
O2W H2WB 0.82(3)
C1_1 Cl2_1 1.741(9)
C1_1 Cl3_1 1.752(10)
C1_1 Cl1_1 1.757(9)
C1_1 H1_1 1.0
C1_2 Cl1_2 1.749(10)
C1_2 Cl2_2 1.752(12)
C1_2 Cl3_2 1.769(10)
C1_2 H1_2 1.0
C1_3 Cl1_3 1.728(11)
C1_3 Cl3_3 1.756(12)
C1_3 Cl2_3 1.770(12)
C1_3 H1_3 1.0
C1_4 Cl1_4 1.743(11)
C1_4 Cl3_4 1.767(10)
C1_4 Cl2_4 1.770(11)
C1_4 H1_4 1.0
C1_5^a Cl1_5^a 1.728(14)
C1_5^a Cl2_5^a 1.747(14)
C1_5^a Cl3_5^a 1.787(14)
C1_5^a H1_5^a 1.0
C1_5^b Cl3_5^b 1.75(2)
C1_5^b Cl1_5^b 1.77(2)
C1_5^b Cl2_5^b 1.77(2)
C1_5^b H1_5^b 1.0
C1_6^a Cl1_6^a 1.717(17)
C1_6^a Cl3_6^a 1.754(17)
C1_6^a Cl2_6^a 1.755(16)
C1_6^a H1_6^a 1.0
C1_6^b Cl3_6^b 1.77(2)
C1_6^b Cl2_6^b 1.77(2)
C1_6^b Cl1_6^b 1.78(2)
C1_6^b H1_6^b 1.0
C1_6^c Cl1_6^c 1.77(3)
C1_6^c Cl3_6^c 1.78(3)
C1_6^c Cl2_6^c 1.78(3)
C1_6^c H1_6^c 1.0

loop_
_geom_hbond_atom_site_label_D
_geom_hbond_atom_site_label_H
_geom_hbond_atom_site_label_A
_geom_hbond_site_symmetry_A
_geom_hbond_distance_DH
_geom_hbond_distance_HA
_geom_hbond_distance_DA
_geom_hbond_angle_DHA
N3 H3 O1W 1_655 0.86(3) 1.87(4) 2.684(8) 156.(7)
N6 H6 F24 1_544 0.87(3) 1.98(4) 2.794(8) 155.(7)
N11 H11A F11 . 0.86(3) 2.08(4) 2.898(9) 160.(8)
N11 H11B O120 1_544 0.86(3) 2.14(4) 2.946(9) 157.(8)
N103 H103 O2W 1_455 0.87(3) 1.87(3) 2.716(9) 165.(7)
N106 H106 F12 1_566 0.88(3) 1.94(4) 2.758(8) 155.(7)
N111 H11E F21 . 0.88(3) 2.12(5) 2.902(8) 148.(7)
N111 H11F O28 1_566 0.88(3) 2.39(5) 3.184(9) 150.(7)
O1W H1WA F13 . 0.80(3) 1.98(3) 2.776(8) 171.(9)
O1W H1WB O110 1_544 0.83(3) 2.01(4) 2.780(8) 154.(7)
O2W H2WA F22 . 0.84(3) 1.98(5) 2.727(8) 148.(7)
O2W H2WB O10 1_566 0.82(3) 2.00(3) 2.807(8) 166.(8)

loop_
_geom_torsion_atom_site_label_1
_geom_torsion_atom_site_label_2
_geom_torsion_atom_site_label_3
_geom_torsion_atom_site_label_4
_geom_torsion
C9 N1 C2 N3 2.2(8)
C12 N1 C2 N3 -176.4(6)
C9 N1 C2 Pd1 -175.2(5)
C12 N1 C2 Pd1 6.2(10)
N1 C2 N3 C4 -0.9(8)
Pd1 C2 N3 C4 176.5(5)
C2 N3 C4 C9 -0.8(9)
C2 N3 C4 C5 173.3(8)
C9 C4 C5 O10 175.3(8)
N3 C4 C5 O10 1.9(15)
C9 C4 C5 N6 -3.5(11)
N3 C4 C5 N6 -176.9(7)
O10 C5 N6 C7 -179.5(7)
C4 C5 N6 C7 -0.5(11)
C5 N6 C7 N11 -175.8(7)
C5 N6 C7 N8 3.2(12)
N11 C7 N8 C9 177.6(7)
N6 C7 N8 C9 -1.5(11)
C7 N8 C9 C4 -3.0(12)
C7 N8 C9 N1 175.4(7)
C5 C4 C9 N8 5.8(13)
N3 C4 C9 N8 -179.3(8)
C5 C4 C9 N1 -172.8(7)
N3 C4 C9 N1 2.0(8)
C2 N1 C9 N8 178.7(7)
C12 N1 C9 N8 -2.8(12)
C2 N1 C9 C4 -2.6(8)
C12 N1 C9 C4 175.9(7)
C2 N1 C12 O13 -96.3(8)
C9 N1 C12 O13 85.4(8)
C2 N1 C12 C16 145.5(7)
C9 N1 C12 C16 -32.8(10)
N1 C12 O13 C14 -138.6(6)
C16 C12 O13 C14 -14.5(7)
C12 O13 C14 C15 -8.4(7)
C12 O13 C14 C17 111.2(7)
O13 C14 C15 O22 -88.2(6)
C17 C14 C15 O22 154.1(6)
O13 C14 C15 C16 27.6(7)
C17 C14 C15 C16 -90.1(7)
O22 C15 C16 O26 -39.3(8)
C14 C15 C16 O26 -153.1(6)
O22 C15 C16 C12 78.7(7)
C14 C15 C16 C12 -35.0(7)
O13 C12 C16 O26 151.0(5)
N1 C12 C16 O26 -89.8(7)
O13 C12 C16 C15 30.8(7)
N1 C12 C16 C15 150.0(6)
O13 C14 C17 O18 58.8(8)
C15 C14 C17 O18 175.5(6)
C14 C17 O18 C19 84.6(8)
C17 O18 C19 O20 -2.6(11)
C17 O18 C19 C21 175.3(6)
C14 C15 O22 C23 -155.2(6)
C16 C15 O22 C23 93.7(7)
C15 O22 C23 O24 -6.0(11)
C15 O22 C23 C25 175.0(6)
C15 C16 O26 C27 -105.5(7)
C12 C16 O26 C27 141.4(6)
C16 O26 C27 O28 -7.1(11)
C16 O26 C27 C29 171.2(6)
C43 P30 C31 C36 155.4(7)
C37 P30 C31 C36 43.4(7)
Pd1 P30 C31 C36 -83.0(7)
C43 P30 C31 C32 -31.3(8)
C37 P30 C31 C32 -143.2(7)
Pd1 P30 C31 C32 90.4(7)
C36 C31 C32 C33 -0.8(13)
P30 C31 C32 C33 -174.2(7)
C31 C32 C33 C34 0.1(14)
C32 C33 C34 C35 1.0(15)
C33 C34 C35 C36 -1.3(14)
C32 C31 C36 C35 0.5(13)
P30 C31 C36 C35 173.8(7)
C34 C35 C36 C31 0.5(13)
C43 P30 C37 C42 108.2(7)
C31 P30 C37 C42 -142.5(7)
Pd1 P30 C37 C42 -17.9(7)
C43 P30 C37 C38 -70.7(7)
C31 P30 C37 C38 38.6(7)
Pd1 P30 C37 C38 163.2(5)
C42 C37 C38 C39 -0.7(12)
P30 C37 C38 C39 178.2(6)
C37 C38 C39 C40 4.2(12)
C38 C39 C40 C41 -5.1(14)
C39 C40 C41 C42 2.4(14)
C38 C37 C42 C41 -1.9(12)
P30 C37 C42 C41 179.2(6)
C40 C41 C42 C37 1.2(13)
C37 P30 C43 C44 20.2(8)
C31 P30 C43 C44 -88.5(8)
Pd1 P30 C43 C44 148.8(6)
C37 P30 C43 C48 -163.3(7)
C31 P30 C43 C48 88.1(7)
Pd1 P30 C43 C48 -34.6(7)
C48 C43 C44 C45 -2.0(13)
P30 C43 C44 C45 174.5(6)
C43 C44 C45 C46 1.3(13)
C44 C45 C46 C47 -0.1(13)
C45 C46 C47 C48 -0.3(14)
C46 C47 C48 C43 -0.4(14)
C44 C43 C48 C47 1.6(13)
P30 C43 C48 C47 -175.1(7)
C63 P50 C51 C52 -45.4(7)
C57 P50 C51 C52 -159.2(6)
Pd1 P50 C51 C52 77.6(7)
C63 P50 C51 C56 142.5(7)
C57 P50 C51 C56 28.8(7)
Pd1 P50 C51 C56 -94.5(6)
C56 C51 C52 C53 0.0(12)
P50 C51 C52 C53 -172.2(7)
C51 C52 C53 C54 0.7(13)
C52 C53 C54 C55 -0.5(13)
C53 C54 C55 C56 -0.3(13)
C54 C55 C56 C51 1.0(12)
C52 C51 C56 C55 -0.8(12)
P50 C51 C56 C55 171.2(6)
C63 P50 C57 C62 -19.9(8)
C51 P50 C57 C62 90.3(7)
Pd1 P50 C57 C62 -145.9(6)
C63 P50 C57 C58 160.9(6)
C51 P50 C57 C58 -88.9(7)
Pd1 P50 C57 C58 35.0(7)
C62 C57 C58 C59 0.3(12)
P50 C57 C58 C59 179.4(6)
C57 C58 C59 C60 -1.1(13)
C58 C59 C60 C61 1.3(13)
C59 C60 C61 C62 -0.7(13)
C60 C61 C62 C57 -0.1(13)
C58 C57 C62 C61 0.3(12)
P50 C57 C62 C61 -178.8(6)
C57 P50 C63 C64 -108.4(7)
C51 P50 C63 C64 139.8(7)
Pd1 P50 C63 C64 16.9(8)
C57 P50 C63 C68 71.6(8)
C51 P50 C63 C68 -40.2(8)
Pd1 P50 C63 C68 -163.1(6)
C68 C63 C64 C65 -0.2(12)
P50 C63 C64 C65 179.8(6)
C63 C64 C65 C66 -0.2(13)
C64 C65 C66 C67 -0.1(14)
C65 C66 C67 C68 0.7(14)
C66 C67 C68 C63 -1.1(14)
C64 C63 C68 C67 0.8(13)
P50 C63 C68 C67 -179.2(7)
C109 N101 C102 N103 2.4(8)
C112 N101 C102 N103 177.8(6)
C109 N101 C102 Pd2 -173.8(5)
C112 N101 C102 Pd2 1.6(10)
N101 C102 N103 C104 -1.4(8)
Pd2 C102 N103 C104 174.8(5)
C102 N103 C104 C109 0.0(9)
C102 N103 C104 C105 -172.9(8)
C109 C104 C105 O110 -178.5(8)
N103 C104 C105 O110 -6.5(15)
C109 C104 C105 N106 2.6(11)
N103 C104 C105 N106 174.6(8)
O110 C105 N106 C107 -179.5(7)
C104 C105 N106 C107 -0.5(11)
C105 N106 C107 N108 -1.8(12)
C105 N106 C107 N111 178.9(7)
N111 C107 N108 C109 -178.9(7)
N106 C107 N108 C109 1.8(11)
C107 N108 C109 C104 0.4(11)
C107 N108 C109 N101 -177.2(7)
N103 C104 C109 N108 -176.5(7)
C105 C104 C109 N108 -2.8(13)
N103 C104 C109 N101 1.5(9)
C105 C104 C109 N101 175.2(7)
C102 N101 C109 N108 175.7(7)
C112 N101 C109 N108 0.7(12)
C102 N101 C109 C104 -2.4(8)
C112 N101 C109 C104 -177.4(7)
C102 N101 C112 O113 -97.0(8)
C109 N101 C112 O113 77.5(9)
C102 N101 C112 C116 145.3(7)
C109 N101 C112 C116 -40.3(11)
N101 C112 O113 C114 -145.7(6)
C116 C112 O113 C114 -21.1(7)
C112 O113 C114 C115 -1.5(8)
C112 O113 C114 C117 122.6(6)
O113 C114 C115 O122 -93.5(7)
C117 C114 C115 O122 146.6(6)
O113 C114 C115 C116 22.8(7)
C117 C114 C115 C116 -97.1(7)
O113 C112 C116 O126 154.6(5)
N101 C112 C116 O126 -85.8(7)
O113 C112 C116 C115 34.2(7)
N101 C112 C116 C115 153.8(6)
O122 C115 C116 O126 -36.3(8)
C114 C115 C116 O126 -150.4(6)
O122 C115 C116 C112 80.2(7)
C114 C115 C116 C112 -34.0(7)
O113 C114 C117 O118 60.3(8)
C115 C114 C117 O118 -179.4(6)
C114 C117 O118 C119 -158.7(7)
C117 O118 C119 O120 -4.7(13)
C117 O118 C119 C121 175.5(8)
C114 C115 O122 C123 -159.3(6)
C116 C115 O122 C123 90.4(8)
C115 O122 C123 O124 -4.9(11)
C115 O122 C123 C125 175.2(6)
C112 C116 O126 C127 143.2(7)
C115 C116 O126 C127 -104.2(8)
C116 O126 C127 O128 -3.2(13)
C116 O126 C127 C129 176.2(7)
C137 P130 C131 C132 -74.3(8)
C143 P130 C131 C132 35.7(8)
Pd2 P130 C131 C132 162.3(6)
C137 P130 C131 C136 109.4(7)
C143 P130 C131 C136 -140.6(7)
Pd2 P130 C131 C136 -14.0(8)
C136 C131 C132 C133 -0.7(14)
P130 C131 C132 C133 -177.0(7)
C131 C132 C133 C134 0.8(15)
C132 C133 C134 C135 -2.7(15)
C133 C134 C135 C136 4.5(14)
C132 C131 C136 C135 2.4(12)
P130 C131 C136 C135 178.6(6)
C134 C135 C136 C131 -4.3(13)
C143 P130 C137 C142 84.4(8)
C131 P130 C137 C142 -165.4(7)
Pd2 P130 C137 C142 -39.2(8)
C143 P130 C137 C138 -93.1(7)
C131 P130 C137 C138 17.1(8)
Pd2 P130 C137 C138 143.3(6)
C142 C137 C138 C139 -0.1(13)
P130 C137 C138 C139 177.5(7)
C137 C138 C139 C140 1.7(14)
C138 C139 C140 C141 -3.7(15)
C139 C140 C141 C142 4.2(16)
C138 C137 C142 C141 0.5(14)
P130 C137 C142 C141 -177.1(7)
C140 C141 C142 C137 -2.6(15)
C137 P130 C143 C144 -28.5(8)
C131 P130 C143 C144 -142.4(7)
Pd2 P130 C143 C144 91.5(7)
C137 P130 C143 C148 157.2(6)
C131 P130 C143 C148 43.3(7)
Pd2 P130 C143 C148 -82.8(6)
C148 C143 C144 C145 0.6(12)
P130 C143 C144 C145 -173.7(7)
C143 C144 C145 C146 0.2(13)
C144 C145 C146 C147 -1.1(13)
C145 C146 C147 C148 1.0(13)
C146 C147 C148 C143 -0.2(12)
C144 C143 C148 C147 -0.7(11)
P130 C143 C148 C147 173.8(6)
C163 P150 C151 C152 -50.1(7)
C157 P150 C151 C152 -162.0(6)
Pd2 P150 C151 C152 75.9(7)
C163 P150 C151 C156 135.7(7)
C157 P150 C151 C156 23.8(8)
Pd2 P150 C151 C156 -98.2(7)
C156 C151 C152 C153 0.2(12)
P150 C151 C152 C153 -174.1(7)
C151 C152 C153 C154 0.8(14)
C152 C153 C154 C155 -0.8(17)
C153 C154 C155 C156 -0.2(19)
C154 C155 C156 C151 1.2(18)
C152 C151 C156 C155 -1.1(15)
P150 C151 C156 C155 173.0(9)
C163 P150 C157 C158 160.5(7)
C151 P150 C157 C158 -89.9(7)
Pd2 P150 C157 C158 33.1(7)
C163 P150 C157 C162 -21.7(8)
C151 P150 C157 C162 87.9(7)
Pd2 P150 C157 C162 -149.1(6)
C162 C157 C158 C159 -0.6(13)
P150 C157 C158 C159 177.2(7)
C157 C158 C159 C160 1.5(14)
C158 C159 C160 C161 -0.6(14)
C159 C160 C161 C162 -1.2(13)
C158 C157 C162 C161 -1.1(12)
P150 C157 C162 C161 -178.9(6)
C160 C161 C162 C157 2.0(12)
C151 P150 C163 C164 142.8(7)
C157 P150 C163 C164 -107.6(7)
Pd2 P150 C163 C164 17.9(7)
C151 P150 C163 C168 -38.9(7)
C157 P150 C163 C168 70.8(7)
Pd2 P150 C163 C168 -163.7(5)
C168 C163 C164 C165 -0.9(12)
P150 C163 C164 C165 177.5(6)
C163 C164 C165 C166 1.0(12)
C164 C165 C166 C167 0.1(12)
C165 C166 C167 C168 -1.3(12)
C166 C167 C168 C163 1.3(12)
C164 C163 C168 C167 -0.2(11)
P150 C163 C168 C167 -178.6(6)
